data_4336488
loop_
_publ_author_name
'Zi-Jian Li'
'Jia Yao'
'Qian Tao'
'Long Jiang'
'Tong-Bu Lu'

_publ_section_title
;
 Enantioselective Recognition and Separation of Racemic 1-Phenylethanol by
 a Pair of 2D Chiral Coordination Polymers
;
_journal_name_full 'Inorganic Chemistry'
_journal_page_first 11694
_journal_page_last 11696
_journal_paper_doi 10.1021/ic4021367
_journal_volume 52
_journal_year 2013
_chemical_absolute_configuration syn
_chemical_formula_moiety 'C96 H116 Cd2 N16 O16 S4, 4(C8 H10 O)'
_chemical_formula_sum 'C128 H156 Cd2 N16 O20 S4'
_chemical_formula_weight 2591.73
_chemical_name_systematic
; 
 ? 
;
_space_group_IT_number 1
_symmetry_cell_setting triclinic
_symmetry_space_group_name_Hall 'P 1'
_symmetry_space_group_name_H-M 'P 1'
_atom_sites_solution_hydrogens geom
_atom_sites_solution_primary direct
_atom_sites_solution_secondary difmap
_audit_creation_method SHELXL-97
_cell_angle_alpha 63.639(4)
_cell_angle_beta 88.776(3)
_cell_angle_gamma 83.366(3)
_cell_formula_units_Z 1
_cell_length_a 10.6881(4)
_cell_length_b 18.3271(7)
_cell_length_c 18.4365(9)
_cell_measurement_reflns_used 15083
_cell_measurement_temperature 150(2)
_cell_measurement_theta_max 66.9734
_cell_measurement_theta_min 2.6741
_cell_volume 3212.4(3)
_computing_cell_refinement
;
CrysAlisPro, Agilent Technologies,
Version 1.171.35.21 (release 20-01-2012 CrysAlis171 .NET)
(compiled Jan 23 2012,18:06:46)
;
_computing_data_collection
;
CrysAlisPro, Agilent Technologies,
Version 1.171.35.21 (release 20-01-2012 CrysAlis171 .NET)
(compiled Jan 23 2012,18:06:46)
;
_computing_data_reduction
;
CrysAlisPro, Agilent Technologies,
Version 1.171.35.21 (release 20-01-2012 CrysAlis171 .NET)
(compiled Jan 23 2012,18:06:46)
;
_computing_molecular_graphics 'Bruker SHELXTL'
_computing_publication_material 'Bruker SHELXTL'
_computing_structure_refinement 'SHELXL-97 (Sheldrick, 1997)'
_computing_structure_solution 'SHELXS-97 (Sheldrick, 1990)'
_diffrn_ambient_temperature 150(2)
_diffrn_detector_area_resol_mean 10.5058
_diffrn_measured_fraction_theta_full 0.984
_diffrn_measured_fraction_theta_max 0.984
_diffrn_measurement_device_type 'Xcalibur, Atlas, Gemini ultra'
_diffrn_measurement_method 'omega scans'
_diffrn_radiation_monochromator mirror
_diffrn_radiation_source 'Enhance Ultra (Cu) x-ray Source'
_diffrn_radiation_type CuK\a
_diffrn_radiation_wavelength 1.54178
_diffrn_reflns_av_R_equivalents 0.0375
_diffrn_reflns_av_sigmaI/netI 0.0760
_diffrn_reflns_limit_h_max 12
_diffrn_reflns_limit_h_min -7
_diffrn_reflns_limit_k_max 21
_diffrn_reflns_limit_k_min -21
_diffrn_reflns_limit_l_max 21
_diffrn_reflns_limit_l_min -22
_diffrn_reflns_number 25410
_diffrn_reflns_theta_full 67.08
_diffrn_reflns_theta_max 67.08
_diffrn_reflns_theta_min 2.68
_exptl_absorpt_coefficient_mu 3.839
_exptl_absorpt_correction_T_max 0.4470
_exptl_absorpt_correction_T_min 0.3386
_exptl_absorpt_correction_type multi-scan
_exptl_absorpt_process_details
;
CrysAlisPro, Agilent Technologies,
Version 1.171.35.21 (release 20-01-2012 CrysAlis171 .NET)
(compiled Jan 23 2012,18:06:46)
empirical absorption correction using spherical harmonics,
 implemented in SCALE3 ABSPACK scaling algorithm.
;
_exptl_crystal_colour colorless
_exptl_crystal_density_diffrn 1.340
_exptl_crystal_description block
_exptl_crystal_F_000 1356
_exptl_crystal_size_max 0.36
_exptl_crystal_size_mid 0.30
_exptl_crystal_size_min 0.25
_refine_diff_density_max 0.928
_refine_diff_density_min -1.173
_refine_diff_density_rms 0.115
_refine_ls_abs_structure_details 'Flack H D (1983), Acta Cryst. A39, 876-881'
_refine_ls_abs_structure_Flack 0.028(14)
_refine_ls_extinction_method none
_refine_ls_goodness_of_fit_ref 1.045
_refine_ls_hydrogen_treatment constr
_refine_ls_matrix_type full
_refine_ls_number_parameters 1709
_refine_ls_number_reflns 13061
_refine_ls_number_restraints 69
_refine_ls_restrained_S_all 1.078
_refine_ls_R_factor_all 0.0844
_refine_ls_R_factor_gt 0.0771
_refine_ls_shift/su_max o.001
_refine_ls_shift/su_mean 0.000
_refine_ls_structure_factor_coef Fsqd
_refine_ls_weighting_details 'calc w=1/[\s^2^(Fo^2^)+(0.1228P)^2^+11.1775P] where P=(Fo^2^+2Fc^2^)/3'
_refine_ls_weighting_scheme calc
_refine_ls_wR_factor_gt 0.2012
_refine_ls_wR_factor_ref 0.2118
_reflns_number_gt 11761
_reflns_number_total 13061
_reflns_threshold_expression >2sigma(I)
_cod_data_source_file ic4021367_si_006.cif
_cod_data_source_block L-2
_cod_original_cell_volume 3212.4(2)
_cod_database_code 4336488

loop_
_symmetry_equiv_pos_as_xyz
'x, y, z'

loop_
_atom_site_label
_atom_site_type_symbol
_atom_site_fract_x
_atom_site_fract_y
_atom_site_fract_z
_atom_site_U_iso_or_equiv
_atom_site_adp_type
_atom_site_occupancy
_atom_site_symmetry_multiplicity
_atom_site_calc_flag
_atom_site_refinement_flags
_atom_site_disorder_assembly
_atom_site_disorder_group
C31 C 0.8390(14) 0.1111(7) 0.4978(4) 0.062(2) Uani 0.621(6) 1 d PDU A 1
H31A H 0.8838 0.1369 0.5251 0.074 Uiso 0.621(6) 1 calc PR A 1
H31B H 0.7723 0.0830 0.5342 0.074 Uiso 0.621(6) 1 calc PR A 1
C32 C 0.9327(8) 0.0459(5) 0.4894(7) 0.064(2) Uani 0.621(6) 1 d PDU A 1
C33 C 1.0618(10) 0.0413(8) 0.5277(8) 0.067(2) Uani 0.621(6) 1 d PDU A 1
C34 C 1.1285(15) -0.0443(8) 0.5479(13) 0.068(2) Uani 0.621(6) 1 d PDU A 1
H34A H 1.2068 -0.0407 0.5174 0.082 Uiso 0.621(6) 1 calc PR A 1
H34B H 1.1500 -0.0752 0.6066 0.082 Uiso 0.621(6) 1 calc PR A 1
C35 C 1.0336(13) -0.0857(11) 0.5224(9) 0.066(2) Uani 0.621(6) 1 d PDU A 1
H35A H 1.0454 -0.1470 0.5492 0.079 Uiso 0.621(6) 1 calc PR A 1
C36 C 1.013(2) -0.0445(11) 0.4302(9) 0.067(3) Uani 0.621(6) 1 d PDU A 1
H36A H 0.9605 -0.0756 0.4133 0.081 Uiso 0.621(6) 1 calc PR A 1
H36B H 1.0951 -0.0414 0.4033 0.081 Uiso 0.621(6) 1 calc PR A 1
C37 C 0.9469(16) 0.0414(11) 0.4086(9) 0.067(2) Uani 0.621(6) 1 d PDU A 1
H37A H 0.8634 0.0495 0.3821 0.080 Uiso 0.621(6) 1 calc PR A 1
H37B H 0.9981 0.0839 0.3715 0.080 Uiso 0.621(6) 1 calc PR A 1
C38 C 0.9137(14) -0.0448(6) 0.5447(8) 0.062(2) Uani 0.621(6) 1 d PDU A 1
C39 C 0.900(2) -0.0667(13) 0.6357(9) 0.057(3) Uani 0.621(6) 1 d PDU A 1
H39A H 0.8850 -0.1243 0.6656 0.086 Uiso 0.621(6) 1 calc PR A 1
H39B H 0.8284 -0.0316 0.6420 0.086 Uiso 0.621(6) 1 calc PR A 1
H39C H 0.9771 -0.0581 0.6569 0.086 Uiso 0.621(6) 1 calc PR A 1
C40 C 0.7839(17) -0.0586(15) 0.5201(14) 0.061(3) Uani 0.621(6) 1 d PDU A 1
H40A H 0.7675 -0.1151 0.5548 0.091 Uiso 0.621(6) 1 calc PR A 1
H40B H 0.7845 -0.0491 0.4634 0.091 Uiso 0.621(6) 1 calc PR A 1
H40C H 0.7178 -0.0204 0.5265 0.091 Uiso 0.621(6) 1 calc PR A 1
S4 S 0.7644(5) 0.1907(3) 0.4074(3) 0.0537(14) Uani 0.621(6) 1 d PDU A 1
O13 O 0.8669(8) 0.2296(7) 0.3614(7) 0.053(2) Uani 0.621(6) 1 d PDU A 1
O14 O 0.6875(10) 0.2362(6) 0.4411(7) 0.059(3) Uani 0.621(6) 1 d PDU A 1
O15 O 0.6995(10) 0.1463(7) 0.3765(7) 0.068(3) Uani 0.621(6) 1 d PDU A 1
O16 O 1.1042(15) 0.0955(8) 0.5353(10) 0.080(3) Uani 0.621(6) 1 d PDU A 1
C97 C 0.3806(15) 0.2493(16) 0.6045(19) 0.119(3) Uani 0.621(6) 1 d PDU A 1
H97A H 0.3767 0.3081 0.5684 0.178 Uiso 0.621(6) 1 calc PR A 1
H97B H 0.3913 0.2399 0.6607 0.178 Uiso 0.621(6) 1 calc PR A 1
H97C H 0.3024 0.2293 0.5981 0.178 Uiso 0.621(6) 1 calc PR A 1
C98 C 0.4923(13) 0.2034(6) 0.5828(9) 0.118(2) Uani 0.621(6) 1 d PDU A 1
H98A H 0.4745 0.2123 0.5262 0.141 Uiso 0.621(6) 1 calc PR A 1
O17 O 0.6020(15) 0.2443(12) 0.5793(9) 0.119(3) Uani 0.621(6) 1 d PDU A 1
H17C H 0.6447 0.2473 0.5395 0.178 Uiso 0.621(6) 1 calc PR A 1
C44 C 0.6189(9) 0.4637(8) 0.1203(8) 0.064(2) Uani 0.621(6) 1 d PDU A 1
H44A H 0.6491 0.5072 0.0745 0.077 Uiso 0.621(6) 1 calc PR A 1
C45 C 0.6071(14) 0.3645(12) 0.2275(10) 0.071(3) Uani 0.621(6) 1 d PDU A 1
H45A H 0.6310 0.3201 0.2789 0.085 Uiso 0.621(6) 1 calc PR A 1
C46 C 0.4832(16) 0.3950(8) 0.2064(10) 0.067(3) Uani 0.621(6) 1 d PDU A 1
H46A H 0.4084 0.3751 0.2328 0.081 Uiso 0.621(6) 1 calc PR A 1
N3 N 0.6928(8) 0.3993(6) 0.1734(6) 0.0599(18) Uani 0.621(6) 1 d PDU A 1
N4 N 0.4989(8) 0.4604(9) 0.1382(9) 0.061(2) Uani 0.621(6) 1 d PDU A 1
C54 C 0.4016(13) 0.5215(6) 0.1266(7) 0.0625(17) Uani 0.621(6) 1 d PDU A 1
H54A H 0.3396 0.4938 0.1673 0.075 Uiso 0.621(6) 1 calc PR A 1
H54B H 0.3623 0.5344 0.0734 0.075 Uiso 0.621(6) 1 calc PR A 1
C58 C 1.1430(7) 1.2581(7) 0.3502(5) 0.0441(11) Uani 0.621(6) 1 d PDU . 1
H58A H 1.0925 1.2277 0.3939 0.053 Uiso 0.621(6) 1 calc PR A 1
C59 C 1.2018(8) 1.3496(6) 0.2345(5) 0.0439(13) Uani 0.621(6) 1 d PDU . 1
H59A H 1.2007 1.3962 0.1833 0.053 Uiso 0.621(6) 1 calc PR A 1
C60 C 1.3064(7) 1.2960(7) 0.2750(6) 0.0440(13) Uani 0.621(6) 1 d PDU . 1
H60A H 1.3895 1.2967 0.2556 0.053 Uiso 0.621(6) 1 calc PR A 1
N7 N 1.1014(6) 1.3241(5) 0.2807(4) 0.0446(11) Uani 0.621(6) 1 d PDU . 1
N8 N 1.2684(7) 1.2431(6) 0.3465(6) 0.0442(11) Uani 0.621(6) 1 d PDU . 1
C68 C 1.3453(9) 1.1703(4) 0.4006(5) 0.0473(10) Uani 0.621(6) 1 d PDU . 1
H68A H 1.3115 1.1516 0.4556 0.057 Uiso 0.621(6) 1 calc PR A 1
H68B H 1.4315 1.1841 0.4030 0.057 Uiso 0.621(6) 1 calc PR A 1
C31' C 0.747(2) 0.0972(5) 0.4068(13) 0.071(2) Uani 0.379(6) 1 d PDU A 2
H31C H 0.6722 0.0695 0.4315 0.086 Uiso 0.379(6) 1 calc PR A 2
H31D H 0.7751 0.0795 0.3649 0.086 Uiso 0.379(6) 1 calc PR A 2
C32' C 0.8520(14) 0.0660(6) 0.4725(8) 0.074(2) Uani 0.379(6) 1 d PDU A 2
C33' C 0.8919(17) 0.1234(9) 0.5062(11) 0.074(2) Uani 0.379(6) 1 d PDU A 2
C34' C 1.0117(17) 0.0726(11) 0.5547(14) 0.075(2) Uani 0.379(6) 1 d PDU A 2
H34C H 1.0082 0.0645 0.6114 0.090 Uiso 0.379(6) 1 calc PR A 2
H34D H 1.0874 0.0992 0.5299 0.090 Uiso 0.379(6) 1 calc PR A 2
C35' C 1.012(2) -0.0090(12) 0.5505(13) 0.075(2) Uani 0.379(6) 1 d PDU A 2
H35B H 1.0628 -0.0564 0.5952 0.090 Uiso 0.379(6) 1 calc PR A 2
C36' C 1.0582(19) 0.0093(17) 0.4656(15) 0.075(2) Uani 0.379(6) 1 d PDU A 2
H36C H 1.1325 0.0399 0.4532 0.090 Uiso 0.379(6) 1 calc PR A 2
H36D H 1.0805 -0.0420 0.4602 0.090 Uiso 0.379(6) 1 calc PR A 2
C37' C 0.945(2) 0.0614(14) 0.4100(11) 0.074(2) Uani 0.379(6) 1 d PDU A 2
H37C H 0.9126 0.0342 0.3796 0.089 Uiso 0.379(6) 1 calc PR A 2
H37D H 0.9660 0.1165 0.3715 0.089 Uiso 0.379(6) 1 calc PR A 2
C38' C 0.872(2) -0.0200(7) 0.5460(9) 0.075(2) Uani 0.379(6) 1 d PDU A 2
C39' C 0.816(3) -0.0450(17) 0.6310(13) 0.076(3) Uani 0.379(6) 1 d PDU A 2
H39D H 0.8304 -0.0044 0.6500 0.114 Uiso 0.379(6) 1 calc PR A 2
H39E H 0.8578 -0.0989 0.6689 0.114 Uiso 0.379(6) 1 calc PR A 2
H39F H 0.7256 -0.0476 0.6279 0.114 Uiso 0.379(6) 1 calc PR A 2
C40' C 0.830(3) -0.0896(16) 0.5293(18) 0.075(3) Uani 0.379(6) 1 d PDU A 2
H40D H 0.8275 -0.1391 0.5806 0.113 Uiso 0.379(6) 1 calc PR A 2
H40E H 0.8899 -0.1013 0.4938 0.113 Uiso 0.379(6) 1 calc PR A 2
H40F H 0.7458 -0.0723 0.5029 0.113 Uiso 0.379(6) 1 calc PR A 2
S4' S 0.6998(7) 0.2048(5) 0.3576(5) 0.0644(19) Uani 0.379(6) 1 d PDU A 2
O13' O 0.8183(11) 0.2351(12) 0.3337(10) 0.065(2) Uani 0.379(6) 1 d PDU A 2
O14' O 0.6412(16) 0.2185(13) 0.4212(9) 0.065(2) Uani 0.379(6) 1 d PDU A 2
O15' O 0.6182(14) 0.2113(11) 0.2945(8) 0.066(2) Uani 0.379(6) 1 d PDU A 2
O16' O 0.856(2) 0.1936(10) 0.4897(15) 0.081(4) Uani 0.379(6) 1 d PDU A 2
C98' C 0.4923(13) 0.2034(6) 0.5828(9) 0.118(2) Uani 0.379(6) 1 d PDU A 2
H98B H 0.5770 0.2236 0.5710 0.141 Uiso 0.379(6) 1 calc PR A 2
O17' O 0.4306(13) 0.2241(18) 0.5057(8) 0.118(3) Uani 0.379(6) 1 d PDU A 2
H17D H 0.4851 0.2248 0.4720 0.177 Uiso 0.379(6) 1 calc PR A 2
C97' C 0.416(3) 0.252(2) 0.6211(16) 0.118(3) Uani 0.379(6) 1 d PDU A 2
H97D H 0.4009 0.3102 0.5814 0.177 Uiso 0.379(6) 1 calc PR A 2
H97E H 0.4629 0.2476 0.6684 0.177 Uiso 0.379(6) 1 calc PR A 2
H97F H 0.3350 0.2307 0.6380 0.177 Uiso 0.379(6) 1 calc PR A 2
C44' C 0.5908(15) 0.4389(15) 0.1880(8) 0.056(2) Uani 0.379(6) 1 d PDU A 2
H44B H 0.5774 0.4417 0.2379 0.067 Uiso 0.379(6) 1 calc PR A 2
C45' C 0.670(2) 0.4237(17) 0.0948(7) 0.058(3) Uani 0.379(6) 1 d PDU A 2
H45B H 0.7315 0.4123 0.0624 0.069 Uiso 0.379(6) 1 calc PR A 2
C46' C 0.554(2) 0.4658(16) 0.0617(13) 0.055(3) Uani 0.379(6) 1 d PDU A 2
H46B H 0.5176 0.4835 0.0092 0.066 Uiso 0.379(6) 1 calc PR A 2
N3' N 0.6928(8) 0.3993(6) 0.1734(6) 0.0599(18) Uani 0.379(6) 1 d PDU A 2
N4' N 0.5103(14) 0.4739(14) 0.1254(9) 0.052(2) Uani 0.379(6) 1 d PDU A 2
C54' C 0.4016(13) 0.5215(6) 0.1266(7) 0.0625(17) Uani 0.379(6) 1 d PDU A 2
H54C H 0.3563 0.4874 0.1751 0.075 Uiso 0.379(6) 1 calc PR A 2
H54D H 0.3490 0.5309 0.0790 0.075 Uiso 0.379(6) 1 calc PR A 2
C68' C 1.3453(9) 1.1703(4) 0.4006(5) 0.0473(10) Uani 0.379(6) 1 d PD . 2
H68C H 1.3078 1.1545 0.4543 0.057 Uiso 0.379(6) 1 calc PR A 2
H68D H 1.4300 1.1864 0.4024 0.057 Uiso 0.379(6) 1 calc PR A 2
C58' C 1.2031(14) 1.2810(11) 0.2674(7) 0.0441(11) Uani 0.379(6) 1 d PDU . 2
H58B H 1.2257 1.2820 0.2168 0.053 Uiso 0.379(6) 1 calc PR A 2
C59' C 1.1039(15) 1.3074(12) 0.3595(6) 0.0448(14) Uani 0.379(6) 1 d PDU . 2
H59B H 1.0456 1.3310 0.3851 0.054 Uiso 0.379(6) 1 calc PR A 2
C60' C 1.2064(15) 1.2500(11) 0.3964(6) 0.0441(15) Uani 0.379(6) 1 d PDU . 2
H60B H 1.2298 1.2250 0.4524 0.053 Uiso 0.379(6) 1 calc PR A 2
N7' N 1.1014(6) 1.3241(5) 0.2807(4) 0.0446(11) Uani 0.379(6) 1 d PDU . 2
N8' N 1.2666(9) 1.2362(9) 0.3387(7) 0.0434(14) Uani 0.379(6) 1 d PDU . 2
C1 C 1.0653(14) 0.9772(8) -0.0346(7) 0.049(2) Uani 1 1 d U . .
H1A H 1.1219 0.9250 -0.0153 0.059 Uiso 1 1 calc R . .
H1B H 0.9839 0.9675 -0.0514 0.059 Uiso 1 1 calc R . .
C2 C 1.1224(13) 1.0410(8) -0.1101(7) 0.0454(19) Uani 1 1 d U . .
C3 C 1.2602(14) 1.0230(10) -0.1085(8) 0.067(3) Uani 1 1 d U . .
C4 C 1.3063(15) 1.0682(10) -0.1929(8) 0.070(3) Uani 1 1 d U . .
H4A H 1.3504 1.0303 -0.2126 0.084 Uiso 1 1 calc R . .
H4B H 1.3622 1.1091 -0.1965 0.084 Uiso 1 1 calc R . .
C5 C 1.1805(15) 1.1089(9) -0.2380(8) 0.060(3) Uani 1 1 d U . .
H5 H 1.1828 1.1246 -0.2973 0.072 Uiso 1 1 calc R . .
C6 C 1.1371(17) 1.1802(9) -0.2190(8) 0.071(4) Uani 1 1 d . . .
H6A H 1.0636 1.2153 -0.2539 0.086 Uiso 1 1 calc R . .
H6B H 1.2058 1.2142 -0.2250 0.086 Uiso 1 1 calc R . .
C7 C 1.1009(15) 1.1337(8) -0.1286(8) 0.061(3) Uani 1 1 d U . .
H7A H 1.0118 1.1502 -0.1214 0.073 Uiso 1 1 calc R . .
H7B H 1.1554 1.1447 -0.0928 0.073 Uiso 1 1 calc R . .
C8 C 1.0905(14) 1.0459(9) -0.1928(7) 0.060(2) Uani 1 1 d U . .
C9 C 1.1311(18) 0.9603(10) -0.1945(10) 0.080(4) Uani 1 1 d U . .
H9A H 1.0627 0.9469 -0.2193 0.120 Uiso 1 1 calc R . .
H9B H 1.1486 0.9173 -0.1390 0.120 Uiso 1 1 calc R . .
H9C H 1.2071 0.9640 -0.2261 0.120 Uiso 1 1 calc R . .
C10 C 0.9577(18) 1.0705(13) -0.2225(11) 0.091(4) Uani 1 1 d U . .
H10A H 0.9542 1.0939 -0.2817 0.137 Uiso 1 1 calc R . .
H10B H 0.9194 1.1116 -0.2057 0.137 Uiso 1 1 calc R . .
H10C H 0.9116 1.0224 -0.1996 0.137 Uiso 1 1 calc R . .
C11 C 0.7328(19) 0.7286(11) 0.5106(11) 0.075(3) Uani 1 1 d U . .
H11A H 0.8224 0.7292 0.5224 0.090 Uiso 1 1 calc R . .
H11B H 0.6889 0.7835 0.4985 0.090 Uiso 1 1 calc R . .
C12 C 0.680(2) 0.6683(14) 0.5868(14) 0.097(3) Uani 1 1 d DU . .
C13 C 0.777(2) 0.6455(12) 0.6487(16) 0.123(3) Uani 1 1 d DU . .
C14 C 0.705(3) 0.6111(17) 0.7289(16) 0.129(4) Uani 1 1 d DU . .
H14A H 0.7467 0.5566 0.7673 0.155 Uiso 1 1 calc R . .
H14B H 0.7025 0.6486 0.7546 0.155 Uiso 1 1 calc R . .
C15 C 0.580(3) 0.6052(17) 0.7062(16) 0.114(3) Uani 1 1 d U . .
H15 H 0.5154 0.5983 0.7480 0.137 Uiso 1 1 calc R . .
C16 C 0.587(3) 0.5452(15) 0.6727(14) 0.115(4) Uani 1 1 d U . .
H16A H 0.5015 0.5312 0.6676 0.138 Uiso 1 1 calc R . .
H16B H 0.6409 0.4944 0.7077 0.138 Uiso 1 1 calc R . .
C17 C 0.641(2) 0.5873(14) 0.5916(14) 0.103(3) Uani 1 1 d U . .
H17A H 0.5785 0.5989 0.5481 0.124 Uiso 1 1 calc R . .
H17B H 0.7158 0.5528 0.5861 0.124 Uiso 1 1 calc R . .
C18 C 0.564(2) 0.6930(15) 0.6261(14) 0.108(3) Uani 1 1 d U . .
C19 C 0.572(3) 0.7690(15) 0.6395(15) 0.118(5) Uani 1 1 d U . .
H19A H 0.5086 0.7707 0.6783 0.177 Uiso 1 1 calc R . .
H19B H 0.5553 0.8184 0.5880 0.177 Uiso 1 1 calc R . .
H19C H 0.6559 0.7665 0.6610 0.177 Uiso 1 1 calc R . .
C20 C 0.452(2) 0.7105(18) 0.5853(16) 0.128(5) Uani 1 1 d U . .
H20A H 0.3836 0.7133 0.6203 0.192 Uiso 1 1 calc R . .
H20B H 0.4420 0.6675 0.5688 0.192 Uiso 1 1 calc R . .
H20C H 0.4504 0.7634 0.5371 0.192 Uiso 1 1 calc R . .
C21 C 1.004(2) 0.6118(11) -0.0057(12) 0.101(3) Uani 1 1 d U A .
H21A H 1.0837 0.6359 -0.0101 0.121 Uiso 1 1 calc R . .
H21B H 0.9935 0.6067 -0.0564 0.121 Uiso 1 1 calc R . .
C22 C 0.8970(18) 0.6793(10) -0.0093(10) 0.080(3) Uani 1 1 d U . .
C23 C 0.9550(18) 0.7586(11) -0.0261(10) 0.080(3) Uani 1 1 d U . .
C24 C 0.8467(18) 0.8249(12) -0.0496(12) 0.090(3) Uani 1 1 d U . .
H24A H 0.8557 0.8690 -0.1047 0.107 Uiso 1 1 calc R . .
H24B H 0.8382 0.8487 -0.0107 0.107 Uiso 1 1 calc R . .
C25 C 0.737(2) 0.7795(13) -0.0467(13) 0.096(3) Uani 1 1 d U . .
H25 H 0.6610 0.8159 -0.0789 0.115 Uiso 1 1 calc R . .
C26 C 0.715(2) 0.7334(13) 0.0445(12) 0.097(4) Uani 1 1 d U . .
H26A H 0.7250 0.7677 0.0725 0.116 Uiso 1 1 calc R . .
H26B H 0.6304 0.7143 0.0548 0.116 Uiso 1 1 calc R . .
C27 C 0.813(2) 0.6657(13) 0.0687(12) 0.091(3) Uani 1 1 d U . .
H27A H 0.7762 0.6134 0.0883 0.110 Uiso 1 1 calc R . .
H27B H 0.8664 0.6636 0.1130 0.110 Uiso 1 1 calc R . .
C28 C 0.786(2) 0.7177(13) -0.0737(12) 0.093(3) Uani 1 1 d U . .
C29 C 0.840(2) 0.7533(14) -0.1602(11) 0.103(5) Uani 1 1 d U . .
H29A H 0.7717 0.7675 -0.2003 0.155 Uiso 1 1 calc R . .
H29B H 0.9035 0.7123 -0.1644 0.155 Uiso 1 1 calc R . .
H29C H 0.8793 0.8026 -0.1703 0.155 Uiso 1 1 calc R . .
C30 C 0.686(2) 0.6649(15) -0.0684(14) 0.110(5) Uani 1 1 d U . .
H30A H 0.6225 0.6685 -0.0308 0.166 Uiso 1 1 calc R . .
H30B H 0.7243 0.6078 -0.0487 0.166 Uiso 1 1 calc R . .
H30C H 0.6468 0.6837 -0.1221 0.166 Uiso 1 1 calc R . .
C41 C 0.6094(11) 0.8300(7) 0.1900(7) 0.041(2) Uani 1 1 d U . .
H41 H 0.6011 0.7885 0.2434 0.049 Uiso 1 1 calc R . .
C42 C 0.6828(16) 0.9212(10) 0.0819(9) 0.062(3) Uani 1 1 d U . .
H42 H 0.7390 0.9570 0.0471 0.075 Uiso 1 1 calc R . .
C43 C 0.5687(14) 0.9158(8) 0.0596(7) 0.062(3) Uani 1 1 d DU . .
H43 H 0.5292 0.9441 0.0072 0.074 Uiso 1 1 calc R . .
C47 C 0.3969(9) 0.8302(8) 0.1348(8) 0.052(2) Uani 1 1 d DU . .
H47A H 0.3419 0.8718 0.0893 0.063 Uiso 1 1 calc R . .
H47B H 0.3579 0.8252 0.1858 0.063 Uiso 1 1 calc R . .
C48 C 0.4010(10) 0.7485(9) 0.1320(8) 0.0515(17) Uani 1 1 d DU A .
C49 C 0.4514(13) 0.6796(9) 0.1910(9) 0.0607(19) Uani 1 1 d DU . .
H49 H 0.4929 0.6827 0.2344 0.073 Uiso 1 1 calc R . .
C50 C 0.4490(13) 0.6047(8) 0.1948(9) 0.0623(19) Uani 1 1 d DU A .
H50 H 0.4784 0.5562 0.2418 0.075 Uiso 1 1 calc R . .
C51 C 0.4014(13) 0.6017(6) 0.1267(9) 0.0603(17) Uani 1 1 d DU . .
C52 C 0.3533(16) 0.6727(8) 0.0574(10) 0.0544(19) Uani 1 1 d DU A .
H52 H 0.3246 0.6700 0.0103 0.065 Uiso 1 1 calc R . .
C53 C 0.3500(14) 0.7491(9) 0.0613(9) 0.0505(18) Uani 1 1 d DU . .
H53 H 0.3145 0.7989 0.0178 0.061 Uiso 1 1 calc R A .
C55 C 1.1635(15) 0.8897(10) 0.2739(10) 0.0610(17) Uani 1 1 d U . .
H55 H 1.1610 0.9338 0.2209 0.073 Uiso 1 1 calc R . .
C56 C 1.1119(16) 0.7891(10) 0.3797(9) 0.0637(17) Uani 1 1 d U . .
H56 H 1.0645 0.7482 0.4166 0.076 Uiso 1 1 calc R . .
C57 C 1.2358(15) 0.7963(9) 0.3929(9) 0.0640(17) Uani 1 1 d U . .
H57 H 1.2885 0.7629 0.4394 0.077 Uiso 1 1 calc R . .
C61 C 1.3873(13) 0.8981(8) 0.3113(8) 0.0527(14) Uani 1 1 d U . .
H61A H 1.4565 0.8557 0.3436 0.063 Uiso 1 1 calc R . .
H61B H 1.4080 0.9199 0.2534 0.063 Uiso 1 1 calc R . .
C62 C 1.3737(13) 0.9667(9) 0.3366(8) 0.0509(12) Uani 1 1 d DU A .
C63 C 1.4289(15) 0.9637(9) 0.4033(9) 0.0497(12) Uani 1 1 d DU . .
H63 H 1.4754 0.9135 0.4396 0.060 Uiso 1 1 calc R . .
C64 C 1.4218(15) 1.0269(7) 0.4212(9) 0.0495(11) Uani 1 1 d DU A .
H64 H 1.4685 1.0192 0.4679 0.059 Uiso 1 1 calc R . .
C65 C 1.3531(12) 1.1023(6) 0.3782(7) 0.0491(10) Uani 1 1 d DU . .
C66 C 1.2917(11) 1.1110(8) 0.3047(7) 0.0507(11) Uani 1 1 d DU A .
H66 H 1.2445 1.1616 0.2701 0.061 Uiso 1 1 calc R . .
C67 C 1.3017(11) 1.0433(8) 0.2840(8) 0.0513(12) Uani 1 1 d DU . .
H67 H 1.2612 1.0493 0.2360 0.062 Uiso 1 1 calc R A .
C69 C 0.9953(12) 0.6618(7) 0.2958(9) 0.046(3) Uani 1 1 d . . .
H69 H 0.9531 0.6445 0.3456 0.056 Uiso 1 1 calc R . .
C70 C 1.0565(14) 0.7335(10) 0.1746(9) 0.054(3) Uani 1 1 d . . .
H70 H 1.0651 0.7774 0.1226 0.065 Uiso 1 1 calc R . .
C71 C 1.1169(17) 0.6567(10) 0.2034(9) 0.064(4) Uani 1 1 d . . .
H71 H 1.1763 0.6371 0.1752 0.077 Uiso 1 1 calc R . .
C72 C 1.7723(13) 0.4123(9) 0.3712(7) 0.048(3) Uani 1 1 d . . .
H72 H 1.7633 0.3567 0.4064 0.058 Uiso 1 1 calc R . .
C73 C 1.8272(14) 0.5157(8) 0.2759(10) 0.052(3) Uani 1 1 d . . .
H73 H 1.8644 0.5513 0.2278 0.062 Uiso 1 1 calc R . .
C74 C 1.7607(12) 0.5391(9) 0.3270(10) 0.052(3) Uani 1 1 d . . .
H74 H 1.7423 0.5934 0.3214 0.063 Uiso 1 1 calc R . .
C75 C 1.1197(15) 0.5263(8) 0.3318(12) 0.071(4) Uani 1 1 d . . .
H75A H 1.1120 0.4933 0.3021 0.086 Uiso 1 1 calc R . .
H75B H 1.0627 0.5075 0.3780 0.086 Uiso 1 1 calc R . .
C76 C 1.2544(13) 0.5118(8) 0.3639(9) 0.051(3) Uani 1 1 d . . .
C77 C 1.3087(15) 0.5703(11) 0.3784(10) 0.065(4) Uani 1 1 d . . .
H77 H 1.2613 0.6218 0.3658 0.077 Uiso 1 1 calc R . .
C78 C 1.4261(18) 0.5549(12) 0.4095(11) 0.072(5) Uani 1 1 d . . .
H78 H 1.4582 0.5945 0.4217 0.086 Uiso 1 1 calc R . .
C79 C 1.5021(13) 0.4829(9) 0.4244(8) 0.051(3) Uani 1 1 d . . .
C80 C 1.4506(15) 0.4234(9) 0.4100(9) 0.054(3) Uani 1 1 d . . .
H80 H 1.4994 0.3728 0.4205 0.065 Uiso 1 1 calc R . .
C81 C 1.3210(14) 0.4405(8) 0.3787(9) 0.052(3) Uani 1 1 d . . .
H81 H 1.2843 0.4008 0.3688 0.063 Uiso 1 1 calc R . .
C82 C 1.6385(14) 0.4643(12) 0.4534(9) 0.073(5) Uani 1 1 d . . .
H82A H 1.6573 0.5030 0.4746 0.088 Uiso 1 1 calc R . .
H82B H 1.6528 0.4081 0.4982 0.088 Uiso 1 1 calc R . .
C83 C 0.7815(12) 1.0470(7) 0.1744(8) 0.041(3) Uani 1 1 d . . .
H83 H 0.8244 1.0604 0.1252 0.050 Uiso 1 1 calc R . .
C84 C 0.7190(15) 0.9785(9) 0.2935(8) 0.054(3) Uani 1 1 d . . .
H84 H 0.7106 0.9344 0.3454 0.065 Uiso 1 1 calc R . .
C85 C 0.6575(17) 1.0545(10) 0.2671(11) 0.070(4) Uani 1 1 d . . .
H85 H 0.5969 1.0733 0.2953 0.084 Uiso 1 1 calc R . .
C86 C 0.0062(13) 1.3066(7) 0.0970(9) 0.047(3) Uani 1 1 d . . .
H86 H 0.0189 1.3618 0.0625 0.057 Uiso 1 1 calc R . .
C87 C -0.0511(12) 1.1964(8) 0.1974(8) 0.044(3) Uani 1 1 d . . .
H87 H -0.0884 1.1624 0.2462 0.053 Uiso 1 1 calc R . .
C88 C 0.0143(15) 1.1699(8) 0.1496(9) 0.054(4) Uani 1 1 d . . .
H88 H 0.0326 1.1146 0.1584 0.065 Uiso 1 1 calc R . .
C89 C 0.6572(14) 1.1855(9) 0.1352(9) 0.055(2) Uani 1 1 d U . .
H89A H 0.7111 1.2047 0.0874 0.066 Uiso 1 1 calc R . .
H89B H 0.6657 1.2198 0.1635 0.066 Uiso 1 1 calc R . .
C90 C 0.5218(14) 1.1966(8) 0.1071(9) 0.051(2) Uani 1 1 d U . .
C91 C 0.4396(13) 1.2698(8) 0.0944(9) 0.049(3) Uani 1 1 d . . .
H91 H 0.4693 1.3092 0.1080 0.059 Uiso 1 1 calc R . .
C92 C 0.3258(14) 1.2826(8) 0.0649(8) 0.055(4) Uani 1 1 d . . .
H92 H 0.2780 1.3339 0.0525 0.066 Uiso 1 1 calc R . .
C93 C 0.2692(15) 1.2249(8) 0.0500(8) 0.050(3) Uani 1 1 d . . .
C94 C 0.3433(13) 1.1546(8) 0.0618(9) 0.048(3) Uani 1 1 d . . .
H94 H 0.3090 1.1142 0.0519 0.057 Uiso 1 1 calc R . .
C95 C 0.4712(14) 1.1409(8) 0.0888(10) 0.052(4) Uani 1 1 d . . .
H95 H 0.5224 1.0927 0.0943 0.070 Uiso 1 1 calc R . .
C96 C 0.1344(14) 1.2389(9) 0.0208(8) 0.051(3) Uani 1 1 d . . .
H96A H 0.1189 1.2920 -0.0283 0.061 Uiso 1 1 calc R . .
H96B H 0.1173 1.1949 0.0064 0.061 Uiso 1 1 calc R . .
C99 C 0.5144(13) 0.1100(6) 0.6348(8) 0.118(2) Uani 1 1 d GDU . .
C100 C 0.6072(14) 0.0736(8) 0.6961(9) 0.119(2) Uani 1 1 d GDU A .
H100 H 0.6589 0.1066 0.7070 0.142 Uiso 1 1 calc R . .
C101 C 0.6244(14) -0.0112(9) 0.7414(9) 0.119(3) Uani 1 1 d GDU A .
H101 H 0.6878 -0.0361 0.7833 0.143 Uiso 1 1 calc R . .
C102 C 0.5487(16) -0.0595(6) 0.7254(9) 0.119(3) Uani 1 1 d GDU A .
H102 H 0.5605 -0.1174 0.7564 0.143 Uiso 1 1 calc R . .
C103 C 0.4559(15) -0.0231(8) 0.6641(10) 0.119(2) Uani 1 1 d GDU A .
H103 H 0.4042 -0.0561 0.6532 0.143 Uiso 1 1 calc R . .
C104 C 0.4387(13) 0.0617(9) 0.6188(8) 0.118(2) Uani 1 1 d GU A .
H104 H 0.3753 0.0866 0.5769 0.142 Uiso 1 1 calc R . .
C105 C 0.321(3) 0.4540(15) 0.828(2) 0.235(6) Uani 1 1 d DU . .
H10D H 0.3498 0.4521 0.7781 0.353 Uiso 1 1 d R . .
H10E H 0.3198 0.3980 0.8710 0.353 Uiso 1 1 d R . .
H10F H 0.3791 0.4821 0.8447 0.353 Uiso 1 1 d R . .
C106 C 0.192(2) 0.5015(13) 0.8249(15) 0.235(5) Uani 1 1 d DU . .
H10G H 0.1319 0.5022 0.7838 0.282 Uiso 1 1 calc R . .
C107 C 0.2187(19) 0.5877(13) 0.8106(11) 0.234(5) Uani 1 1 d GDU . .
C108 C 0.312(2) 0.5956(16) 0.8571(15) 0.234(5) Uani 1 1 d GDU . .
H108 H 0.3584 0.5480 0.8978 0.281 Uiso 1 1 calc R . .
C109 C 0.338(3) 0.6730(19) 0.8441(19) 0.234(6) Uani 1 1 d GDU . .
H109 H 0.4014 0.6784 0.8759 0.281 Uiso 1 1 calc R . .
C110 C 0.270(3) 0.7426(15) 0.785(2) 0.234(6) Uani 1 1 d GDU . .
H110 H 0.2872 0.7955 0.7758 0.281 Uiso 1 1 calc R . .
C111 C 0.176(3) 0.7347(13) 0.7382(18) 0.234(6) Uani 1 1 d GDU . .
H111 H 0.1301 0.7822 0.6975 0.281 Uiso 1 1 calc R . .
C112 C 0.151(2) 0.6572(14) 0.7512(15) 0.234(5) Uani 1 1 d GDU . .
H112 H 0.0871 0.6518 0.7194 0.281 Uiso 1 1 calc R . .
C113 C 0.214(2) 0.469(2) 0.5939(19) 0.187(4) Uani 1 1 d DU . .
H11C H 0.2520 0.5181 0.5574 0.281 Uiso 1 1 d R . .
H11D H 0.2509 0.4221 0.5851 0.281 Uiso 1 1 d R . .
H11E H 0.2313 0.4576 0.6502 0.281 Uiso 1 1 d R . .
C114 C 0.071(2) 0.4828(12) 0.5784(14) 0.187(4) Uani 1 1 d DU . .
H114 H 0.0349 0.4975 0.6212 0.224 Uiso 1 1 calc R . .
C115 C 0.0044(16) 0.4104(10) 0.5845(10) 0.187(4) Uani 1 1 d GDU . .
C116 C -0.0997(18) 0.3884(13) 0.6327(12) 0.187(4) Uani 1 1 d GDU . .
H116 H -0.1298 0.4182 0.6618 0.225 Uiso 1 1 calc R . .
C117 C -0.1597(19) 0.3229(14) 0.6381(14) 0.187(4) Uani 1 1 d GDU . .
H117 H -0.2308 0.3078 0.6711 0.225 Uiso 1 1 calc R . .
C118 C -0.116(2) 0.2793(12) 0.5955(15) 0.187(4) Uani 1 1 d GDU . .
H118 H -0.1566 0.2345 0.5992 0.225 Uiso 1 1 calc R . .
C119 C -0.011(2) 0.3014(14) 0.5473(15) 0.187(4) Uani 1 1 d GDU . .
H119 H 0.0186 0.2716 0.5181 0.225 Uiso 1 1 calc R . .
C120 C 0.0485(19) 0.3669(14) 0.5418(12) 0.187(4) Uani 1 1 d GDU . .
H120 H 0.1196 0.3820 0.5089 0.225 Uiso 1 1 calc R . .
C121 C 0.568(4) 0.219(4) 0.823(3) 0.326(7) Uani 1 1 d DU . .
H12A H 0.5181 0.1731 0.8483 0.489 Uiso 1 1 d R . .
H12B H 0.6171 0.2140 0.7798 0.489 Uiso 1 1 d R . .
H12C H 0.5107 0.2708 0.7998 0.489 Uiso 1 1 d R . .
C122 C 0.647(4) 0.206(2) 0.897(2) 0.326(7) Uani 1 1 d DU . .
H122 H 0.5927 0.1833 0.9451 0.391 Uiso 1 1 calc R . .
C123 C 0.702(3) 0.2795(18) 0.8983(15) 0.326(7) Uani 1 1 d GDU . .
C124 C 0.625(3) 0.336(2) 0.915(2) 0.326(7) Uani 1 1 d GDU . .
H124 H 0.5381 0.3301 0.9251 0.391 Uiso 1 1 calc R . .
C125 C 0.674(5) 0.403(2) 0.916(2) 0.326(7) Uani 1 1 d GDU . .
H125 H 0.6216 0.4417 0.9273 0.391 Uiso 1 1 calc R . .
C126 C 0.801(5) 0.412(2) 0.901(2) 0.326(7) Uani 1 1 d GDU . .
H126 H 0.8347 0.4573 0.9018 0.391 Uiso 1 1 calc R . .
C127 C 0.878(3) 0.355(3) 0.884(2) 0.326(7) Uani 1 1 d GDU . .
H127 H 0.9642 0.3614 0.8740 0.391 Uiso 1 1 calc R . .
C128 C 0.828(3) 0.289(3) 0.883(2) 0.326(7) Uani 1 1 d GDU . .
H128 H 0.8807 0.2498 0.8718 0.391 Uiso 1 1 calc R . .
Cd1 Cd 0.8872(3) 0.85583(19) 0.23593(17) 0.03533(17) Uani 1 1 d D . .
Cd2 Cd 0.8889(3) 0.35946(19) 0.23351(18) 0.04065(19) Uani 1 1 d . . .
N1 N 0.7094(10) 0.8675(6) 0.1630(6) 0.0377(19) Uani 1 1 d U . .
N2 N 0.5194(9) 0.8593(6) 0.1301(6) 0.053(2) Uani 1 1 d DU . .
N5 N 1.0681(13) 0.8483(8) 0.3071(8) 0.0612(17) Uani 1 1 d U . .
N6 N 1.2656(13) 0.8613(8) 0.3249(8) 0.0619(17) Uani 1 1 d U . .
N9 N 0.9785(10) 0.7367(7) 0.2357(7) 0.043(2) Uani 1 1 d . . .
N10 N 1.0795(10) 0.6139(7) 0.2771(8) 0.052(3) Uani 1 1 d . . .
N11 N 1.8321(9) 0.4334(6) 0.3047(6) 0.038(2) Uani 1 1 d . . .
N12 N 1.7261(10) 0.4711(8) 0.3866(7) 0.053(3) Uani 1 1 d . . .
N13 N 0.7934(9) 0.9740(6) 0.2362(6) 0.035(2) Uani 1 1 d U . .
N14 N 0.7011(11) 1.1005(7) 0.1893(7) 0.050(2) Uani 1 1 d U . .
N15 N -0.0566(10) 1.2821(6) 0.1648(7) 0.043(2) Uani 1 1 d . . .
N16 N 0.0508(11) 1.2393(6) 0.0837(6) 0.046(2) Uani 1 1 d . . .
O1 O 0.9810(11) 0.9289(6) 0.1088(6) 0.064(2) Uani 1 1 d U . .
O2 O 1.1519(14) 1.0132(8) 0.0761(7) 0.085(3) Uani 1 1 d U . .
O3 O 0.9539(14) 1.0749(8) 0.0230(8) 0.092(3) Uani 1 1 d U . .
O4 O 1.3327(11) 0.9668(8) -0.0520(6) 0.089(3) Uani 1 1 d U . .
O5 O 0.7865(11) 0.7838(7) 0.3629(6) 0.064(2) Uani 1 1 d U . .
O6 O 0.5988(12) 0.7167(9) 0.3964(7) 0.085(3) Uani 1 1 d U . .
O7 O 0.7953(14) 0.6382(7) 0.4401(7) 0.083(3) Uani 1 1 d U . .
O8 O 0.887(2) 0.6538(14) 0.6465(13) 0.160(5) Uani 1 1 d DU . .
O9 O 0.9439(12) 0.4744(7) 0.1169(8) 0.087(3) Uani 1 1 d U A .
O10 O 1.1385(14) 0.4742(7) 0.0486(8) 0.098(3) Uani 1 1 d U A .
O11 O 1.1030(16) 0.5402(10) 0.1315(10) 0.117(4) Uani 1 1 d U A .
O12 O 1.0643(13) 0.7707(9) -0.0265(8) 0.098(3) Uani 1 1 d U . .
O18 O 0.146(3) 0.468(2) 0.9065(17) 0.233(6) Uani 1 1 d DU . .
H18A H 0.1645 0.4959 0.9294 0.350 Uiso 1 1 calc R . .
O19 O 0.044(2) 0.5560(14) 0.5025(13) 0.187(4) Uani 1 1 d DU . .
H19D H -0.0332 0.5719 0.4978 0.281 Uiso 1 1 calc R . .
O20 O 0.750(4) 0.143(3) 0.908(3) 0.326(7) Uani 1 1 d DU . .
H20D H 0.7942 0.1333 0.9487 0.489 Uiso 1 1 calc R . .
S1 S 1.0376(5) 1.0005(3) 0.0497(3) 0.0580(10) Uani 1 1 d U . .
S2 S 0.7263(5) 0.7165(3) 0.4205(3) 0.0530(9) Uani 1 1 d U . .
S3 S 1.0305(7) 0.5193(3) 0.0646(4) 0.0948(16) Uani 1 1 d U . .

loop_
_atom_site_aniso_label
_atom_site_aniso_U_11
_atom_site_aniso_U_22
_atom_site_aniso_U_33
_atom_site_aniso_U_23
_atom_site_aniso_U_13
_atom_site_aniso_U_12
C31 0.063(4) 0.058(3) 0.063(3) -0.026(3) 0.011(3) -0.009(3)
C32 0.064(3) 0.062(3) 0.065(3) -0.027(2) 0.008(2) -0.008(2)
C33 0.066(3) 0.066(3) 0.069(4) -0.028(3) 0.007(3) -0.011(3)
C34 0.064(3) 0.068(3) 0.068(4) -0.026(3) 0.006(3) -0.008(3)
C35 0.064(3) 0.065(3) 0.066(3) -0.029(2) 0.006(3) -0.006(3)
C36 0.067(4) 0.066(4) 0.067(3) -0.030(3) 0.007(3) -0.004(3)
C37 0.068(4) 0.066(4) 0.067(3) -0.029(3) 0.009(3) -0.005(3)
C38 0.063(3) 0.060(3) 0.064(3) -0.029(3) 0.005(3) -0.006(2)
C39 0.054(5) 0.056(5) 0.060(4) -0.025(3) 0.002(3) -0.010(4)
C40 0.061(4) 0.059(5) 0.059(5) -0.024(4) 0.001(4) -0.006(4)
S4 0.063(3) 0.039(2) 0.062(2) -0.0246(18) 0.029(2) -0.0152(18)
O13 0.055(3) 0.048(4) 0.055(4) -0.022(3) 0.017(3) -0.013(3)
O14 0.062(4) 0.052(4) 0.063(4) -0.026(3) 0.021(3) -0.007(3)
O15 0.066(5) 0.060(4) 0.081(4) -0.033(3) 0.003(3) -0.013(3)
O16 0.082(5) 0.076(4) 0.084(5) -0.036(4) 0.004(4) -0.021(4)
C97 0.119(3) 0.119(3) 0.118(3) -0.053(2) 0.0047(19) -0.0133(17)
C98 0.118(3) 0.118(3) 0.118(3) -0.0524(13) 0.0044(10) -0.0136(10)
O17 0.119(3) 0.119(3) 0.119(3) -0.0526(17) 0.0038(14) -0.0139(14)
C44 0.061(3) 0.063(3) 0.067(3) -0.029(2) 0.003(3) -0.006(2)
C45 0.070(3) 0.069(3) 0.070(3) -0.027(2) 0.001(2) -0.008(3)
C46 0.065(3) 0.066(3) 0.068(3) -0.028(2) 0.004(3) -0.009(3)
N3 0.059(2) 0.059(2) 0.066(2) -0.0317(19) -0.0004(19) -0.0063(19)
N4 0.060(3) 0.060(3) 0.066(3) -0.031(2) 0.003(2) -0.006(2)
C54 0.060(3) 0.059(2) 0.067(3) -0.0278(19) 0.001(2) -0.004(2)
C58 0.0439(13) 0.0442(13) 0.0447(13) -0.0202(9) 0.0018(8) -0.0052(8)
C59 0.0436(15) 0.0440(15) 0.0445(15) -0.0201(10) 0.0016(11) -0.0050(11)
C60 0.0437(14) 0.0439(15) 0.0449(15) -0.0201(10) 0.0017(11) -0.0053(11)
N7 0.0442(13) 0.0446(13) 0.0451(13) -0.0203(9) 0.0015(8) -0.0044(8)
N8 0.0435(13) 0.0445(13) 0.0452(14) -0.0204(10) 0.0017(10) -0.0059(10)
C68 0.0463(14) 0.0471(13) 0.0475(14) -0.0204(10) 0.0016(11) -0.0046(10)
C31' 0.073(3) 0.068(2) 0.073(3) -0.0313(14) 0.0027(13) -0.0080(13)
C32' 0.074(2) 0.073(2) 0.074(2) -0.0322(13) 0.0018(10) -0.0079(11)
C33' 0.075(3) 0.074(2) 0.074(3) -0.0330(14) 0.0018(13) -0.0087(12)
C34' 0.075(3) 0.075(3) 0.075(3) -0.0330(15) 0.0020(12) -0.0089(12)
C35' 0.075(2) 0.075(2) 0.075(2) -0.0327(14) 0.0018(11) -0.0085(11)
C36' 0.075(3) 0.075(3) 0.075(3) -0.0330(15) 0.0022(13) -0.0082(13)
C37' 0.074(3) 0.074(3) 0.075(2) -0.0328(14) 0.0025(12) -0.0082(14)
C38' 0.075(2) 0.074(2) 0.075(2) -0.0322(14) 0.0018(11) -0.0085(12)
C39' 0.076(3) 0.076(3) 0.075(3) -0.0328(17) 0.0027(18) -0.009(2)
C40' 0.075(3) 0.074(3) 0.076(3) -0.0328(19) 0.0026(19) -0.0093(18)
S4' 0.062(2) 0.065(2) 0.066(2) -0.0286(14) 0.0063(12) -0.0093(13)
O13' 0.063(2) 0.066(2) 0.065(3) -0.0286(16) 0.0046(14) -0.0080(15)
O14' 0.064(3) 0.066(3) 0.065(3) -0.0282(19) 0.0043(16) -0.0089(17)
O15' 0.066(3) 0.067(3) 0.067(3) -0.0301(17) 0.0039(16) -0.0092(17)
O16' 0.084(6) 0.078(4) 0.084(6) -0.039(4) 0.004(5) -0.008(4)
C98' 0.118(3) 0.118(3) 0.118(3) -0.0524(13) 0.0044(10) -0.0136(10)
O17' 0.118(4) 0.118(4) 0.118(3) -0.052(2) 0.0041(18) -0.015(2)
C97' 0.118(4) 0.118(3) 0.118(3) -0.052(2) 0.0044(19) -0.0136(18)
C44' 0.054(3) 0.056(4) 0.061(3) -0.027(3) 0.003(3) -0.009(3)
C45' 0.055(4) 0.055(4) 0.062(3) -0.026(3) 0.003(3) -0.005(3)
C46' 0.053(4) 0.052(4) 0.060(3) -0.025(3) 0.002(3) -0.009(3)
N3' 0.059(2) 0.059(2) 0.066(2) -0.0317(19) -0.0004(19) -0.0063(19)
N4' 0.051(3) 0.049(3) 0.060(3) -0.027(3) 0.003(3) -0.012(3)
C54' 0.060(3) 0.059(2) 0.067(3) -0.0278(19) 0.001(2) -0.004(2)
C68' 0.0463(14) 0.0471(13) 0.0475(14) -0.0204(10) 0.0016(11) -0.0046(10)
C58' 0.0439(13) 0.0442(13) 0.0447(13) -0.0202(9) 0.0018(8) -0.0052(8)
C59' 0.0442(18) 0.0446(18) 0.0452(16) -0.0200(13) 0.0023(13) -0.0040(13)
C60' 0.0438(19) 0.0441(19) 0.0445(16) -0.0199(13) 0.0021(13) -0.0045(14)
N7' 0.0442(13) 0.0446(13) 0.0451(13) -0.0203(9) 0.0015(8) -0.0044(8)
N8' 0.0430(17) 0.0434(18) 0.0445(17) -0.0201(13) 0.0022(12) -0.0053(12)
C1 0.067(6) 0.041(4) 0.045(4) -0.022(3) 0.022(4) -0.021(4)
C2 0.060(4) 0.047(4) 0.038(3) -0.025(3) 0.017(3) -0.013(3)
C3 0.061(5) 0.075(5) 0.052(4) -0.019(4) 0.008(4) -0.005(4)
C4 0.065(5) 0.076(5) 0.055(5) -0.018(4) 0.022(4) -0.008(5)
C5 0.069(5) 0.068(5) 0.032(4) -0.012(4) 0.016(4) -0.007(4)
C6 0.090(11) 0.063(8) 0.048(7) -0.011(6) 0.032(7) -0.019(8)
C7 0.078(6) 0.048(4) 0.056(5) -0.021(4) 0.027(5) -0.014(4)
C8 0.075(5) 0.065(5) 0.038(4) -0.021(3) 0.004(4) -0.008(4)
C9 0.105(8) 0.084(6) 0.066(6) -0.049(5) 0.007(6) -0.007(6)
C10 0.080(6) 0.103(8) 0.079(7) -0.029(6) -0.014(6) -0.012(6)
C11 0.078(4) 0.075(3) 0.075(3) -0.037(2) 0.005(2) -0.008(2)
C12 0.100(3) 0.096(3) 0.096(3) -0.045(2) 0.0074(19) -0.011(2)
C13 0.122(4) 0.123(4) 0.122(4) -0.053(2) 0.002(2) -0.015(2)
C14 0.129(4) 0.129(4) 0.127(4) -0.056(2) 0.003(2) -0.015(2)
C15 0.116(4) 0.115(4) 0.112(4) -0.051(2) 0.006(2) -0.013(2)
C16 0.120(7) 0.106(6) 0.113(6) -0.043(5) 0.017(5) -0.017(5)
C17 0.107(7) 0.093(5) 0.106(6) -0.041(5) 0.017(5) -0.017(5)
C18 0.111(5) 0.113(5) 0.102(5) -0.051(4) 0.018(4) -0.014(5)
C19 0.128(10) 0.117(7) 0.113(9) -0.057(7) 0.030(7) -0.014(7)
C20 0.114(7) 0.134(10) 0.125(9) -0.050(7) 0.008(7) -0.010(7)
C21 0.102(6) 0.073(5) 0.099(6) -0.015(4) 0.045(5) -0.012(4)
C22 0.084(5) 0.072(4) 0.080(4) -0.029(4) 0.026(4) -0.020(4)
C23 0.082(5) 0.078(5) 0.079(5) -0.032(5) 0.010(5) -0.022(4)
C24 0.088(6) 0.087(5) 0.094(6) -0.041(5) 0.016(5) -0.014(4)
C25 0.089(5) 0.091(5) 0.101(5) -0.036(4) 0.011(5) -0.013(4)
C26 0.093(6) 0.098(6) 0.100(6) -0.046(5) 0.021(5) -0.013(5)
C27 0.095(6) 0.089(6) 0.086(5) -0.037(5) 0.027(5) -0.014(5)
C28 0.091(5) 0.096(5) 0.092(5) -0.040(4) 0.012(4) -0.025(4)
C29 0.106(9) 0.115(9) 0.083(6) -0.039(6) -0.003(6) -0.013(7)
C30 0.112(8) 0.115(8) 0.110(9) -0.050(7) -0.001(7) -0.029(7)
C41 0.041(3) 0.040(3) 0.043(3) -0.020(2) 0.0013(18) -0.0040(18)
C42 0.062(3) 0.061(3) 0.063(3) -0.027(2) -0.0009(18) -0.0099(19)
C43 0.062(3) 0.061(3) 0.063(3) -0.027(2) 0.0002(18) -0.0076(19)
C47 0.045(4) 0.054(3) 0.058(4) -0.026(3) -0.001(3) -0.005(3)
C48 0.044(3) 0.053(3) 0.058(3) -0.025(2) 0.000(3) -0.006(3)
C49 0.055(3) 0.057(3) 0.064(3) -0.021(2) -0.006(3) -0.009(3)
C50 0.057(3) 0.056(3) 0.068(3) -0.022(2) -0.008(3) -0.008(3)
C51 0.054(3) 0.056(2) 0.069(3) -0.026(2) -0.006(3) -0.005(3)
C52 0.047(3) 0.055(3) 0.065(3) -0.031(2) -0.004(3) -0.002(3)
C53 0.042(3) 0.050(3) 0.060(3) -0.024(2) -0.001(3) -0.004(3)
C55 0.0616(19) 0.0604(19) 0.0632(19) -0.0293(12) 0.0006(11) -0.0079(11)
C56 0.0635(19) 0.0625(19) 0.0649(19) -0.0278(12) -0.0001(11) -0.0089(11)
C57 0.0633(19) 0.0631(19) 0.0654(19) -0.0281(12) -0.0004(11) -0.0081(12)
C61 0.052(2) 0.0524(18) 0.0555(19) -0.0254(14) 0.0012(16) -0.0061(15)
C62 0.0496(17) 0.0505(15) 0.0531(16) -0.0234(11) 0.0011(12) -0.0062(12)
C63 0.0484(17) 0.0488(15) 0.0517(16) -0.0224(12) 0.0015(13) -0.0052(13)
C64 0.0482(17) 0.0487(14) 0.0516(16) -0.0225(11) 0.0014(13) -0.0044(13)
C65 0.0483(14) 0.0483(13) 0.0505(13) -0.0220(10) 0.0012(10) -0.0051(10)
C66 0.0500(17) 0.0496(15) 0.0523(15) -0.0223(11) -0.0003(12) -0.0064(13)
C67 0.0505(17) 0.0506(15) 0.0529(16) -0.0228(12) -0.0005(13) -0.0068(13)
C69 0.032(6) 0.033(6) 0.071(8) -0.021(6) 0.007(6) -0.003(5)
C70 0.054(8) 0.071(9) 0.052(7) -0.041(7) 0.009(6) -0.002(7)
C71 0.079(11) 0.067(9) 0.063(9) -0.047(8) 0.015(8) 0.009(8)
C72 0.044(7) 0.054(7) 0.036(6) -0.014(5) 0.004(5) 0.009(6)
C73 0.050(8) 0.040(7) 0.076(9) -0.033(6) 0.010(7) -0.020(6)
C74 0.035(6) 0.060(8) 0.080(10) -0.050(8) 0.001(6) 0.008(6)
C75 0.052(8) 0.031(6) 0.129(13) -0.037(7) -0.008(8) 0.009(5)
C76 0.045(7) 0.045(6) 0.062(7) -0.026(6) 0.010(6) 0.002(5)
C77 0.044(8) 0.068(9) 0.081(10) -0.037(8) 0.003(7) 0.012(7)
C78 0.051(9) 0.110(14) 0.091(11) -0.081(11) 0.012(8) -0.003(9)
C79 0.042(7) 0.070(8) 0.045(7) -0.035(6) -0.009(5) 0.020(6)
C80 0.059(9) 0.046(7) 0.060(8) -0.030(6) 0.004(7) 0.013(6)
C81 0.049(8) 0.040(6) 0.060(8) -0.018(6) 0.008(6) 0.003(6)
C82 0.049(8) 0.119(13) 0.047(7) -0.044(8) -0.004(6) 0.039(8)
C83 0.040(7) 0.035(6) 0.057(7) -0.026(5) 0.025(6) -0.019(5)
C84 0.068(9) 0.048(7) 0.047(7) -0.024(6) 0.008(7) 0.003(7)
C85 0.066(10) 0.054(8) 0.081(11) -0.029(8) 0.018(8) 0.013(7)
C86 0.051(8) 0.027(5) 0.070(8) -0.029(5) 0.016(6) -0.001(5)
C87 0.039(7) 0.049(7) 0.048(7) -0.025(6) 0.005(5) -0.003(5)
C88 0.069(9) 0.040(7) 0.059(8) -0.024(6) -0.010(7) -0.017(6)
C89 0.054(4) 0.047(3) 0.061(4) -0.022(3) 0.007(3) -0.003(3)
C90 0.051(4) 0.043(4) 0.058(4) -0.021(3) 0.009(3) -0.002(3)
C91 0.041(7) 0.041(6) 0.071(8) -0.035(6) 0.012(6) 0.006(5)
C92 0.055(9) 0.037(6) 0.051(7) -0.005(6) 0.019(7) 0.017(6)
C93 0.067(9) 0.041(6) 0.039(6) -0.019(5) 0.022(6) -0.002(6)
C94 0.037(7) 0.037(6) 0.064(8) -0.021(6) 0.001(6) 0.010(5)
C95 0.050(8) 0.038(6) 0.077(11) -0.026(7) 0.003(8) 0.009(6)
C96 0.064(9) 0.048(7) 0.044(7) -0.027(6) -0.003(6) 0.009(6)
C99 0.118(3) 0.118(2) 0.118(3) -0.0522(14) 0.0052(10) -0.0133(10)
C100 0.118(3) 0.118(3) 0.119(3) -0.0519(16) 0.0051(13) -0.0129(13)
C101 0.118(3) 0.118(3) 0.119(3) -0.0520(16) 0.0050(13) -0.0129(14)
C102 0.119(3) 0.119(3) 0.119(3) -0.0522(16) 0.0051(14) -0.0129(14)
C103 0.119(3) 0.118(3) 0.119(3) -0.0523(16) 0.0052(13) -0.0133(14)
C104 0.118(3) 0.118(3) 0.118(3) -0.0523(16) 0.0052(13) -0.0133(13)
C105 0.235(6) 0.235(6) 0.235(6) -0.105(3) 0.0089(18) -0.0270(19)
C106 0.235(6) 0.234(6) 0.235(6) -0.104(3) 0.0085(14) -0.0276(15)
C107 0.234(6) 0.234(6) 0.234(6) -0.104(3) 0.0084(12) -0.0276(13)
C108 0.234(6) 0.234(6) 0.234(6) -0.104(3) 0.0084(13) -0.0274(15)
C109 0.234(6) 0.234(6) 0.234(6) -0.104(3) 0.0083(14) -0.0275(15)
C110 0.234(6) 0.234(6) 0.234(6) -0.104(3) 0.0083(14) -0.0275(15)
C111 0.234(6) 0.234(6) 0.234(6) -0.104(3) 0.0082(13) -0.0274(15)
C112 0.234(6) 0.234(6) 0.234(6) -0.104(3) 0.0082(13) -0.0275(15)
C113 0.187(4) 0.187(5) 0.187(5) -0.083(2) 0.0065(19) -0.0218(18)
C114 0.187(4) 0.187(4) 0.187(4) -0.083(2) 0.0063(15) -0.0219(14)
C115 0.187(4) 0.187(4) 0.187(4) -0.083(2) 0.0062(12) -0.0218(12)
C116 0.187(4) 0.187(4) 0.187(4) -0.083(2) 0.0062(13) -0.0220(14)
C117 0.187(4) 0.187(4) 0.187(4) -0.083(2) 0.0057(14) -0.0220(14)
C118 0.187(4) 0.187(4) 0.187(4) -0.083(2) 0.0056(14) -0.0220(14)
C119 0.187(4) 0.187(4) 0.187(4) -0.083(2) 0.0056(13) -0.0222(15)
C120 0.187(4) 0.187(4) 0.187(4) -0.083(2) 0.0060(13) -0.0221(14)
C121 0.326(7) 0.326(7) 0.326(7) -0.145(4) 0.0109(18) -0.039(2)
C122 0.326(7) 0.326(7) 0.326(7) -0.145(3) 0.0110(14) -0.0386(15)
C123 0.326(7) 0.326(7) 0.326(7) -0.145(3) 0.0110(13) -0.0385(14)
C124 0.326(7) 0.326(7) 0.326(7) -0.145(3) 0.0110(14) -0.0386(15)
C125 0.326(7) 0.326(7) 0.326(7) -0.145(3) 0.0110(14) -0.0385(16)
C126 0.326(7) 0.326(7) 0.326(7) -0.145(3) 0.0108(15) -0.0385(16)
C127 0.326(7) 0.326(7) 0.326(7) -0.145(3) 0.0107(14) -0.0385(15)
C128 0.326(7) 0.326(7) 0.326(7) -0.145(3) 0.0108(14) -0.0385(15)
Cd1 0.0324(3) 0.0325(3) 0.0442(3) -0.0195(2) 0.0080(2) -0.0066(2)
Cd2 0.0274(3) 0.0391(3) 0.0608(4) -0.0282(3) 0.0104(3) -0.0005(2)
N1 0.036(3) 0.037(2) 0.042(3) -0.0177(19) -0.0034(18) -0.0054(18)
N2 0.054(3) 0.051(3) 0.057(3) -0.028(2) -0.001(2) -0.005(2)
N5 0.0619(19) 0.060(2) 0.064(2) -0.0291(13) 0.0001(12) -0.0086(12)
N6 0.0618(19) 0.0608(19) 0.065(2) -0.0295(13) -0.0002(12) -0.0080(12)
N9 0.028(5) 0.045(5) 0.067(6) -0.033(5) 0.008(4) -0.006(4)
N10 0.033(5) 0.038(5) 0.093(8) -0.037(5) 0.007(5) 0.005(4)
N11 0.032(5) 0.041(5) 0.047(6) -0.026(4) -0.003(4) 0.007(4)
N12 0.027(5) 0.082(8) 0.053(6) -0.040(6) -0.001(5) 0.020(5)
N13 0.032(4) 0.033(4) 0.041(4) -0.017(3) 0.000(3) -0.005(3)
N14 0.049(4) 0.044(3) 0.058(4) -0.023(3) 0.007(3) -0.005(3)
N15 0.042(6) 0.037(5) 0.055(6) -0.025(5) 0.012(5) -0.009(4)
N16 0.059(7) 0.039(5) 0.049(6) -0.029(4) -0.002(5) -0.001(5)
O1 0.083(5) 0.053(4) 0.055(4) -0.022(3) 0.043(4) -0.020(4)
O2 0.109(6) 0.092(6) 0.062(5) -0.034(5) 0.011(5) -0.048(5)
O3 0.119(7) 0.067(5) 0.076(6) -0.026(4) 0.048(5) 0.006(5)
O4 0.068(5) 0.105(7) 0.061(5) -0.008(4) -0.001(4) -0.001(5)
O5 0.077(5) 0.057(4) 0.061(4) -0.025(4) 0.026(4) -0.025(4)
O6 0.074(5) 0.105(7) 0.066(5) -0.023(5) 0.013(4) -0.036(5)
O7 0.117(7) 0.062(5) 0.071(5) -0.032(4) 0.029(5) -0.005(5)
O8 0.155(5) 0.161(5) 0.161(5) -0.068(3) 0.005(2) -0.020(2)
O9 0.085(5) 0.061(5) 0.093(6) -0.015(4) 0.046(5) -0.013(4)
O10 0.108(7) 0.066(5) 0.106(7) -0.030(5) 0.048(6) -0.005(5)
O11 0.123(8) 0.104(7) 0.124(7) -0.050(5) 0.022(6) -0.022(6)
O12 0.080(5) 0.105(7) 0.085(6) -0.016(5) -0.003(5) -0.029(5)
O18 0.234(6) 0.233(6) 0.233(6) -0.104(3) 0.0078(18) -0.0271(19)
O19 0.187(5) 0.187(4) 0.187(5) -0.082(2) 0.0069(19) -0.0216(19)
O20 0.326(7) 0.326(7) 0.326(7) -0.145(4) 0.0111(19) -0.0387(19)
S1 0.081(2) 0.0455(18) 0.0555(18) -0.0271(15) 0.0395(17) -0.0263(17)
S2 0.067(2) 0.0447(17) 0.0482(16) -0.0195(14) 0.0198(15) -0.0160(16)
S3 0.131(4) 0.0395(18) 0.111(3) -0.0300(19) 0.069(3) -0.027(2)

loop_
_atom_type_symbol
_atom_type_description
_atom_type_scat_dispersion_real
_atom_type_scat_dispersion_imag
_atom_type_scat_source
C C 0.0181 0.0091 'International Tables Vol C Tables 4.2.6.8 and 6.1.1.4'
H H 0.0000 0.0000 'International Tables Vol C Tables 4.2.6.8 and 6.1.1.4'
N N 0.0311 0.0180 'International Tables Vol C Tables 4.2.6.8 and 6.1.1.4'
O O 0.0492 0.0322 'International Tables Vol C Tables 4.2.6.8 and 6.1.1.4'
S S 0.3331 0.5567 'International Tables Vol C Tables 4.2.6.8 and 6.1.1.4'
Cd Cd 0.1185 4.6533 'International Tables Vol C Tables 4.2.6.8 and 6.1.1.4'

loop_
_geom_angle_atom_site_label_1
_geom_angle_atom_site_label_2
_geom_angle_atom_site_label_3
_geom_angle
_geom_angle_site_symmetry_1
_geom_angle_site_symmetry_3
C32 C31 S4 117.4(2) . .
C32 C31 H31A 107.9 . .
S4 C31 H31A 107.9 . .
C32 C31 H31B 108.0 . .
S4 C31 H31B 108.0 . .
H31A C31 H31B 107.2 . .
C31 C32 C37 121.3(7) . .
C31 C32 C33 110.2(10) . .
C37 C32 C33 111.5(2) . .
C31 C32 C38 116.4(10) . .
C37 C32 C38 99.0(11) . .
C33 C32 C38 95.2(8) . .
O16 C33 C34 127.2(3) . .
O16 C33 C32 127.0(9) . .
C34 C33 C32 105.7(8) . .
C35 C34 C33 104.8(12) . .
C35 C34 H34A 110.8 . .
C33 C34 H34A 110.8 . .
C35 C34 H34B 110.8 . .
C33 C34 H34B 110.8 . .
H34A C34 H34B 108.9 . .
C34 C35 C36 110.8(17) . .
C34 C35 C38 96.6(12) . .
C36 C35 C38 99.0(12) . .
C34 C35 H35A 115.9 . .
C36 C35 H35A 115.9 . .
C38 C35 H35A 115.9 . .
C35 C36 C37 105.5(14) . .
C35 C36 H36A 110.6 . .
C37 C36 H36A 110.6 . .
C35 C36 H36B 110.7 . .
C37 C36 H36B 110.6 . .
H36A C36 H36B 108.8 . .
C36 C37 C32 105.2(12) . .
C36 C37 H37A 110.7 . .
C32 C37 H37A 110.7 . .
C36 C37 H37B 110.7 . .
C32 C37 H37B 110.7 . .
H37A C37 H37B 108.8 . .
C35 C38 C39 116.3(14) . .
C35 C38 C40 117.8(14) . .
C39 C38 C40 103.0(14) . .
C35 C38 C32 97.9(10) . .
C39 C38 C32 115.0(12) . .
C40 C38 C32 107.1(13) . .
C38 C39 H39A 109.5 . .
C38 C39 H39B 109.5 . .
H39A C39 H39B 109.5 . .
C38 C39 H39C 109.5 . .
H39A C39 H39C 109.5 . .
H39B C39 H39C 109.5 . .
C38 C40 H40A 109.5 . .
C38 C40 H40B 109.5 . .
H40A C40 H40B 109.5 . .
C38 C40 H40C 109.5 . .
H40A C40 H40C 109.5 . .
H40B C40 H40C 109.5 . .
O15 S4 O13 116.0(2) . .
O15 S4 O14 115.9(2) . .
O13 S4 O14 115.7(2) . .
O15 S4 C31 102.3(6) . .
O13 S4 C31 103.7(6) . .
O14 S4 C31 99.7(5) . .
S4 O13 Cd2 135.6(7) . .
C98 C97 H97A 109.4 . .
C98 C97 H97B 109.5 . .
H97A C97 H97B 109.5 . .
C98 C97 H97C 109.5 . .
H97A C97 H97C 109.5 . .
H97B C97 H97C 109.5 . .
O17 C98 C97 107.4(2) . .
O17 C98 C99 113.5(11) . .
C97 C98 C99 116.5(14) . .
O17 C98 H98A 106.2 . .
C97 C98 H98A 106.2 . .
C99 C98 H98A 106.2 . .
C98 O17 H17C 109.4 . .
N4 C44 N3 112.5(3) . .
N4 C44 C45 72.1(5) . .
N3 C44 C45 40.7(5) . .
N4 C44 H44A 123.8 . .
N3 C44 H44A 123.7 . .
C45 C44 H44A 163.6 . .
N3 C45 C46 117.6(15) . .
N3 C45 C44 40.6(5) . .
C46 C45 C44 77.5(10) . .
N3 C45 H45A 121.2 . .
C46 C45 H45A 121.2 . .
C44 C45 H45A 160.3 . .
N4 C46 C45 98.8(14) . .
N4 C46 H46A 130.6 . .
C45 C46 H46A 130.6 . .
C44 N3 C45 98.8(10) . .
C44 N3 Cd2 142.9(8) . .
C45 N3 Cd2 110.1(9) . .
C44 N4 C46 111.5(9) . .
C44 N4 C54 131.5(11) . .
C46 N4 C54 109.3(9) . .
N4 C54 C51 130.9(12) . .
N4 C54 H54A 104.5 . .
C51 C54 H54A 104.5 . .
N4 C54 H54B 104.5 . .
C51 C54 H54B 104.6 . .
H54A C54 H54B 105.7 . .
N8 C58 N7 107.80(15) . .
N8 C58 H58A 126.1 . .
N7 C58 H58A 126.1 . .
N7 C59 C60 107.7(2) . .
N7 C59 H59A 126.1 . .
C60 C59 H59A 126.1 . .
N8 C60 C59 106.8(2) . .
N8 C60 H60A 126.6 . .
C59 C60 H60A 126.6 . .
C59 N7 C58 107.96(19) . .
C59 N7 Cd2 125.3(5) . 1_565
C58 N7 Cd2 124.1(5) . 1_565
C60 N8 C58 109.5(2) . .
C60 N8 C68 123.4(9) . .
C58 N8 C68 125.4(8) . .
N8 C68 C65 114.6(10) . .
N8 C68 H68A 108.5 . .
C65 C68 H68A 108.7 . .
N8 C68 H68B 108.5 . .
C65 C68 H68B 108.7 . .
H68A C68 H68B 107.6 . .
C32' C31' S4' 117.3(2) . .
C32' C31' H31C 108.0 . .
S4' C31' H31C 108.0 . .
C32' C31' H31D 107.9 . .
S4' C31' H31D 108.0 . .
H31C C31' H31D 107.2 . .
C31' C32' C37' 88.4(17) . .
C31' C32' C33' 119.8(8) . .
C37' C32' C33' 110.4(2) . .
C31' C32' C38' 126.2(13) . .
C37' C32' C38' 105.2(11) . .
C33' C32' C38' 103.8(9) . .
O16' C33' C34' 127.4(3) . .
O16' C33' C32' 131.3(9) . .
C34' C33' C32' 100.1(9) . .
C33' C34' C35' 103.6(12) . .
C33' C34' H34C 111.0 . .
C35' C34' H34C 111.0 . .
C33' C34' H34D 111.1 . .
C35' C34' H34D 111.1 . .
H34C C34' H34D 109.0 . .
C36' C35' C34' 104.0(4) . .
C36' C35' C38' 103.9(12) . .
C34' C35' C38' 105.2(13) . .
C36' C35' H35B 114.2 . .
C34' C35' H35B 114.2 . .
C38' C35' H35B 114.2 . .
C37' C36' C35' 103.6(12) . .
C37' C36' H36C 111.0 . .
C35' C36' H36C 111.0 . .
C37' C36' H36D 111.0 . .
C35' C36' H36D 111.0 . .
H36C C36' H36D 109.0 . .
C36' C37' C32' 100.4(10) . .
C36' C37' H37C 111.7 . .
C32' C37' H37C 111.7 . .
C36' C37' H37D 111.7 . .
C32' C37' H37D 111.7 . .
H37C C37' H37D 109.5 . .
C40' C38' C35' 121.9(14) . .
C40' C38' C39' 98.6(3) . .
C35' C38' C39' 108.7(13) . .
C40' C38' C32' 114.2(14) . .
C35' C38' C32' 88.7(14) . .
C39' C38' C32' 126.7(15) . .
C38' C39' H39D 109.5 . .
C38' C39' H39E 109.5 . .
H39D C39' H39E 109.5 . .
C38' C39' H39F 109.5 . .
H39D C39' H39F 109.5 . .
H39E C39' H39F 109.5 . .
C38' C40' H40D 109.5 . .
C38' C40' H40E 109.5 . .
H40D C40' H40E 109.5 . .
C38' C40' H40F 109.5 . .
H40D C40' H40F 109.5 . .
H40E C40' H40F 109.5 . .
O14' S4' O15' 116.3(2) . .
O14' S4' O13' 116.2(2) . .
O15' S4' O13' 116.3(2) . .
O14' S4' C31' 101.8(7) . .
O15' S4' C31' 101.2(6) . .
O13' S4' C31' 100.9(7) . .
S4' O13' Cd2 135.9(11) . .
H97D C97' H97E 109.5 . .
H97D C97' H97F 109.5 . .
H97E C97' H97F 109.5 . .
N4' C44' C45' 71.7(7) . .
N4' C44' H44B 123.9 . .
C45' C44' H44B 164.1 . .
C46' C45' C44' 78.2(14) . .
C46' C45' H45B 120.6 . .
C44' C45' H45B 160.5 . .
N4' C46' C45' 97.9(19) . .
N4' C46' H46B 131.0 . .
C45' C46' H46B 131.1 . .
C46' N4' C44' 112.2(12) . .
N8' C58' H58B 125.5 . .
C60' C59' H59B 126.6 . .
N8' C60' C59' 107.1(2) . .
N8' C60' H60B 126.8 . .
C59' C60' H60B 126.0 . .
C60' N8' C58' 109.3(2) . .
C2 C1 S1 117.7(8) . .
C2 C1 H1A 107.9 . .
S1 C1 H1A 107.9 . .
C2 C1 H1B 107.8 . .
S1 C1 H1B 107.9 . .
H1A C1 H1B 107.2 . .
C3 C2 C8 99.6(10) . .
C3 C2 C1 111.4(11) . .
C8 C2 C1 118.6(10) . .
C3 C2 C7 103.8(11) . .
C8 C2 C7 101.3(10) . .
C1 C2 C7 119.5(10) . .
O4 C3 C2 128.5(12) . .
O4 C3 C4 121.1(13) . .
C2 C3 C4 108.9(12) . .
C3 C4 C5 99.5(11) . .
C3 C4 H4A 111.9 . .
C5 C4 H4A 111.9 . .
C3 C4 H4B 111.9 . .
C5 C4 H4B 111.9 . .
H4A C4 H4B 109.6 . .
C8 C5 C6 104.2(11) . .
C8 C5 C4 103.2(11) . .
C6 C5 C4 107.5(13) . .
C8 C5 H5 113.7 . .
C6 C5 H5 113.7 . .
C4 C5 H5 113.6 . .
C5 C6 C7 100.9(10) . .
C5 C6 H6A 111.6 . .
C7 C6 H6A 111.6 . .
C5 C6 H6B 111.6 . .
C7 C6 H6B 111.6 . .
H6A C6 H6B 109.4 . .
C6 C7 C2 104.2(10) . .
C6 C7 H7A 110.9 . .
C2 C7 H7A 110.9 . .
C6 C7 H7B 110.9 . .
C2 C7 H7B 110.9 . .
H7A C7 H7B 108.9 . .
C10 C8 C5 115.3(13) . .
C10 C8 C2 117.6(13) . .
C5 C8 C2 94.2(10) . .
C10 C8 C9 106.2(13) . .
C5 C8 C9 112.6(12) . .
C2 C8 C9 110.9(11) . .
C8 C9 H9A 109.5 . .
C8 C9 H9B 109.5 . .
H9A C9 H9B 109.5 . .
C8 C9 H9C 109.4 . .
H9A C9 H9C 109.5 . .
H9B C9 H9C 109.5 . .
C8 C10 H10A 109.5 . .
C8 C10 H10B 109.5 . .
H10A C10 H10B 109.5 . .
C8 C10 H10C 109.5 . .
H10A C10 H10C 109.5 . .
H10B C10 H10C 109.5 . .
C12 C11 S2 120.1(14) . .
C12 C11 H11A 107.3 . .
S2 C11 H11A 107.3 . .
C12 C11 H11B 107.3 . .
S2 C11 H11B 107.3 . .
H11A C11 H11B 106.9 . .
C13 C12 C11 105.3(18) . .
C13 C12 C17 106.7(18) . .
C11 C12 C17 120.0(19) . .
C13 C12 C18 101.9(18) . .
C11 C12 C18 121.9(19) . .
C17 C12 C18 98.9(17) . .
O8 C13 C12 133(3) . .
O8 C13 C14 123(2) . .
C12 C13 C14 103.7(19) . .
C15 C14 C13 106(2) . .
C15 C14 H14A 110.5 . .
C13 C14 H14A 110.6 . .
C15 C14 H14B 110.7 . .
C13 C14 H14B 110.7 . .
H14A C14 H14B 108.8 . .
C14 C15 C16 109(2) . .
C14 C15 C18 96(2) . .
C16 C15 C18 103(2) . .
C14 C15 H15 115.3 . .
C16 C15 H15 115.3 . .
C18 C15 H15 115.3 . .
C15 C16 C17 105(2) . .
C15 C16 H16A 110.8 . .
C17 C16 H16A 110.8 . .
C15 C16 H16B 110.8 . .
C17 C16 H16B 110.9 . .
H16A C16 H16B 108.9 . .
C16 C17 C12 105.8(19) . .
C16 C17 H17A 110.6 . .
C12 C17 H17A 110.6 . .
C16 C17 H17B 110.5 . .
C12 C17 H17B 110.6 . .
H17A C17 H17B 108.7 . .
C20 C18 C19 103(2) . .
C20 C18 C12 116(2) . .
C19 C18 C12 115.1(19) . .
C20 C18 C15 114(2) . .
C19 C18 C15 116.5(19) . .
C12 C18 C15 92.4(19) . .
C18 C19 H19A 109.5 . .
C18 C19 H19B 109.5 . .
H19A C19 H19B 109.5 . .
C18 C19 H19C 109.4 . .
H19A C19 H19C 109.5 . .
H19B C19 H19C 109.5 . .
C18 C20 H20A 109.4 . .
C18 C20 H20B 109.5 . .
H20A C20 H20B 109.5 . .
C18 C20 H20C 109.5 . .
H20A C20 H20C 109.5 . .
H20B C20 H20C 109.5 . .
C22 C21 S3 127.0(13) . .
C22 C21 H21A 105.6 . .
S3 C21 H21A 105.6 . .
C22 C21 H21B 105.5 . .
S3 C21 H21B 105.5 . .
H21A C21 H21B 106.1 . .
C23 C22 C28 98.6(14) . .
C23 C22 C21 109.3(15) . .
C28 C22 C21 125.1(17) . .
C23 C22 C27 102.4(14) . .
C28 C22 C27 96.7(14) . .
C21 C22 C27 120.7(15) . .
O12 C23 C24 123.7(16) . .
O12 C23 C22 130.4(18) . .
C24 C23 C22 105.8(15) . .
C23 C24 C25 102.1(16) . .
C23 C24 H24A 111.4 . .
C25 C24 H24A 111.4 . .
C23 C24 H24B 111.3 . .
C25 C24 H24B 111.3 . .
H24A C24 H24B 109.2 . .
C28 C25 C24 104.9(17) . .
C28 C25 C26 107.0(17) . .
C24 C25 C26 103.1(17) . .
C28 C25 H25 113.6 . .
C24 C25 H25 113.6 . .
C26 C25 H25 113.6 . .
C27 C26 C25 101.1(17) . .
C27 C26 H26A 111.6 . .
C25 C26 H26A 111.5 . .
C27 C26 H26B 111.6 . .
C25 C26 H26B 111.6 . .
H26A C26 H26B 109.4 . .
C26 C27 C22 107.8(16) . .
C26 C27 H27A 110.1 . .
C22 C27 H27A 110.1 . .
C26 C27 H27B 110.1 . .
C22 C27 H27B 110.2 . .
H27A C27 H27B 108.4 . .
C25 C28 C30 109.7(19) . .
C25 C28 C22 94.9(15) . .
C30 C28 C22 117.5(17) . .
C25 C28 C29 114.7(18) . .
C30 C28 C29 110.0(17) . .
C22 C28 C29 109.6(16) . .
C28 C29 H29A 109.5 . .
C28 C29 H29B 109.5 . .
H29A C29 H29B 109.5 . .
C28 C29 H29C 109.5 . .
H29A C29 H29C 109.5 . .
H29B C29 H29C 109.5 . .
C28 C30 H30A 109.5 . .
C28 C30 H30B 109.5 . .
H30A C30 H30B 109.5 . .
C28 C30 H30C 109.5 . .
H30A C30 H30C 109.5 . .
H30B C30 H30C 109.5 . .
N1 C41 N2 109.6(9) . .
N1 C41 H41 125.2 . .
N2 C41 H41 125.2 . .
C43 C42 N1 110.9(13) . .
C43 C42 H42 124.5 . .
N1 C42 H42 124.6 . .
C42 C43 N2 104.7(12) . .
C42 C43 H43 127.6 . .
N2 C43 H43 127.7 . .
N2 C47 C48 114.5(9) . .
N2 C47 H47A 108.6 . .
C48 C47 H47A 108.6 . .
N2 C47 H47B 108.7 . .
C48 C47 H47B 108.7 . .
H47A C47 H47B 107.6 . .
C49 C48 C53 120.3(14) . .
C49 C48 C47 122.5(13) . .
C53 C48 C47 117.3(12) . .
C48 C49 C50 125.1(14) . .
C48 C49 H49 117.5 . .
C50 C49 H49 117.4 . .
C49 C50 C51 116.8(12) . .
C49 C50 H50 121.6 . .
C51 C50 H50 121.6 . .
C50 C51 C52 122.5(11) . .
C50 C51 C54 118.9(11) . .
C52 C51 C54 118.5(11) . .
C51 C52 C53 116.7(13) . .
C51 C52 H52 121.6 . .
C53 C52 H52 121.6 . .
C48 C53 C52 118.1(14) . .
C48 C53 H53 121.0 . .
C52 C53 H53 120.9 . .
N5 C55 N6 111.1(13) . .
N5 C55 H55 124.4 . .
N6 C55 H55 124.4 . .
N5 C56 C57 110.4(14) . .
N5 C56 H56 124.8 . .
C57 C56 H56 124.8 . .
N6 C57 C56 104.9(13) . .
N6 C57 H57 127.5 . .
C56 C57 H57 127.6 . .
C62 C61 N6 108.8(11) . .
C62 C61 H61A 109.9 . .
N6 C61 H61A 109.9 . .
C62 C61 H61B 109.9 . .
N6 C61 H61B 109.9 . .
H61A C61 H61B 108.3 . .
C63 C62 C67 116.3(13) . .
C63 C62 C61 125.3(13) . .
C67 C62 C61 118.3(12) . .
C64 C63 C62 123.9(15) . .
C64 C63 H63 118.1 . .
C62 C63 H63 118.0 . .
C63 C64 C65 125.9(14) . .
C63 C64 H64 117.1 . .
C65 C64 H64 117.0 . .
C64 C65 C66 113.7(10) . .
C64 C65 C68 124.5(10) . .
C66 C65 C68 121.7(10) . .
C67 C66 C65 120.5(11) . .
C67 C66 H66 119.8 . .
C65 C66 H66 119.7 . .
C66 C67 C62 119.6(12) . .
C66 C67 H67 120.2 . .
C62 C67 H67 120.2 . .
N9 C69 N10 110.7(12) . .
N9 C69 H69 124.6 . .
N10 C69 H69 124.6 . .
C71 C70 N9 107.4(13) . .
C71 C70 H70 126.3 . .
N9 C70 H70 126.3 . .
N10 C71 C70 108.2(12) . .
N10 C71 H71 125.9 . .
C70 C71 H71 125.9 . .
N12 C72 N11 115.6(13) . .
N12 C72 H72 122.2 . .
N11 C72 H72 122.2 . .
N11 C73 C74 108.9(12) . .
N11 C73 H73 125.5 . .
C74 C73 H73 125.6 . .
N12 C74 C73 106.5(12) . .
N12 C74 H74 126.8 . .
C73 C74 H74 126.8 . .
N10 C75 C76 112.4(11) . .
N10 C75 H75A 109.1 . .
C76 C75 H75A 109.1 . .
N10 C75 H75B 109.1 . .
C76 C75 H75B 109.1 . .
H75A C75 H75B 107.9 . .
C81 C76 C77 120.1(14) . .
C81 C76 C75 117.7(13) . .
C77 C76 C75 122.3(12) . .
C78 C77 C76 121.2(16) . .
C78 C77 H77 119.4 . .
C76 C77 H77 119.4 . .
C77 C78 C79 121.9(16) . .
C77 C78 H78 119.0 . .
C79 C78 H78 119.1 . .
C78 C79 C80 118.1(14) . .
C78 C79 C82 124.7(15) . .
C80 C79 C82 117.1(13) . .
C79 C80 C81 118.9(13) . .
C79 C80 H80 120.6 . .
C81 C80 H80 120.6 . .
C76 C81 C80 119.8(14) . .
C76 C81 H81 120.1 . .
C80 C81 H81 120.1 . .
N12 C82 C79 111.7(11) . .
N12 C82 H82A 109.3 . .
C79 C82 H82A 109.3 . .
N12 C82 H82B 109.3 . .
C79 C82 H82B 109.3 . .
H82A C82 H82B 107.9 . .
N13 C83 N14 111.5(11) . .
N13 C83 H83 124.2 . .
N14 C83 H83 124.2 . .
N13 C84 C85 110.1(13) . .
N13 C84 H84 124.9 . .
C85 C84 H84 125.0 . .
C84 C85 N14 106.1(13) . .
C84 C85 H85 126.9 . .
N14 C85 H85 127.0 . .
N15 C86 N16 109.8(10) . .
N15 C86 H86 125.1 . .
N16 C86 H86 125.1 . .
C88 C87 N15 109.9(11) . .
C88 C87 H87 125.0 . .
N15 C87 H87 125.0 . .
C87 C88 N16 107.0(11) . .
C87 C88 H88 126.5 . .
N16 C88 H88 126.5 . .
N14 C89 C90 112.2(11) . .
N14 C89 H89A 109.2 . .
C90 C89 H89A 109.2 . .
N14 C89 H89B 109.1 . .
C90 C89 H89B 109.1 . .
H89A C89 H89B 107.9 . .
C95 C90 C91 116.4(13) . .
C95 C90 C89 122.9(13) . .
C91 C90 C89 120.6(12) . .
C92 C91 C90 121.1(13) . .
C92 C91 H91 119.5 . .
C90 C91 H91 119.5 . .
C91 C92 C93 123.8(13) . .
C91 C92 H92 118.1 . .
C93 C92 H92 118.1 . .
C94 C93 C92 116.8(14) . .
C94 C93 C96 120.3(13) . .
C92 C93 C96 122.8(12) . .
C93 C94 C95 120.9(13) . .
C93 C94 H94 119.5 . .
C95 C94 H94 119.6 . .
C90 C95 C94 120.8(12) . .
C90 C95 H95 119.6 . .
C94 C95 H95 119.6 . .
N16 C96 C93 109.9(10) . .
N16 C96 H96A 109.7 . .
C93 C96 H96A 109.7 . .
N16 C96 H96B 109.7 . .
C93 C96 H96B 109.7 . .
H96A C96 H96B 108.2 . .
C100 C99 C104 120.0 . .
C100 C99 C98 121.9(10) . .
C104 C99 C98 118.1(10) . .
C99 C100 C101 120.0 . .
C99 C100 H100 120.0 . .
C101 C100 H100 120.0 . .
C100 C101 C102 120.0 . .
C100 C101 H101 120.0 . .
C102 C101 H101 120.0 . .
C101 C102 C103 120.0 . .
C101 C102 H102 120.0 . .
C103 C102 H102 120.0 . .
C104 C103 C102 120.0 . .
C104 C103 H103 120.0 . .
C102 C103 H103 120.0 . .
C103 C104 C99 120.0 . .
C103 C104 H104 120.0 . .
C99 C104 H104 120.0 . .
C106 C105 H10D 117.3 . .
C106 C105 H10E 107.4 . .
H10D C105 H10E 109.5 . .
C106 C105 H10F 103.4 . .
H10D C105 H10F 109.5 . .
H10E C105 H10F 109.5 . .
O18 C106 C105 107.2(2) . .
O18 C106 C107 102(2) . .
C105 C106 C107 105.8(2) . .
O18 C106 H10G 113.4 . .
C105 C106 H10G 113.5 . .
C107 C106 H10G 113.5 . .
C108 C107 C112 120.0 . .
C108 C107 C106 119.6(8) . .
C112 C107 C106 120.4(8) . .
C109 C108 C107 120.0 . .
C109 C108 H108 120.0 . .
C107 C108 H108 120.0 . .
C108 C109 C110 120.0 . .
C108 C109 H109 120.0 . .
C110 C109 H109 120.0 . .
C109 C110 C111 120.0 . .
C109 C110 H110 120.0 . .
C111 C110 H110 120.0 . .
C112 C111 C110 120.0 . .
C112 C111 H111 120.0 . .
C110 C111 H111 120.0 . .
C111 C112 C107 120.0 . .
C111 C112 H112 120.0 . .
C107 C112 H112 120.0 . .
C114 C113 H11C 109.9 . .
C114 C113 H11D 110.0 . .
H11C C113 H11D 109.5 . .
C114 C113 H11E 108.5 . .
H11C C113 H11E 109.5 . .
H11D C113 H11E 109.5 . .
O19 C114 C113 107.2(2) . .
O19 C114 C115 113.4(15) . .
C113 C114 C115 118(2) . .
O19 C114 H114 105.6 . .
C113 C114 H114 105.7 . .
C115 C114 H114 105.6 . .
C116 C115 C120 120.0 . .
C116 C115 C114 120.2(8) . .
C120 C115 C114 119.8(8) . .
C117 C116 C115 120.0 . .
C117 C116 H116 120.0 . .
C115 C116 H116 120.0 . .
C116 C117 C118 120.0 . .
C116 C117 H117 120.0 . .
C118 C117 H117 120.0 . .
C117 C118 C119 120.0 . .
C117 C118 H118 120.0 . .
C119 C118 H118 120.0 . .
C118 C119 C120 120.0 . .
C118 C119 H119 120.0 . .
C120 C119 H119 120.0 . .
C119 C120 C115 120.0 . .
C119 C120 H120 120.0 . .
C115 C120 H120 120.0 . .
C122 C121 H12A 99.1 . .
C122 C121 H12B 114.0 . .
H12A C121 H12B 109.5 . .
C122 C121 H12C 114.8 . .
H12A C121 H12C 109.5 . .
H12B C121 H12C 109.5 . .
O20 C122 C121 107.2(2) . .
O20 C122 C123 108(3) . .
C121 C122 C123 119(3) . .
O20 C122 H122 107.2 . .
C121 C122 H122 107.2 . .
C123 C122 H122 107.3 . .
C124 C123 C128 120.0 . .
C124 C123 C122 120.0(9) . .
C128 C123 C122 120.0(9) . .
C125 C124 C123 120.0 . .
C125 C124 H124 120.0 . .
C123 C124 H124 120.0 . .
C124 C125 C126 120.0 . .
C124 C125 H125 120.0 . .
C126 C125 H125 120.0 . .
C125 C126 C127 120.0 . .
C125 C126 H126 120.0 . .
C127 C126 H126 120.0 . .
C128 C127 C126 120.0 . .
C128 C127 H127 120.0 . .
C126 C127 H127 120.0 . .
C127 C128 C123 120.0 . .
C127 C128 H128 120.0 . .
C123 C128 H128 120.0 . .
N13 Cd1 N1 83.4(4) . .
N13 Cd1 N9 179.2(4) . .
N1 Cd1 N9 95.9(4) . .
N13 Cd1 N5 95.4(4) . .
N1 Cd1 N5 178.2(5) . .
N9 Cd1 N5 85.3(4) . .
N13 Cd1 O1 92.3(3) . .
N1 Cd1 O1 86.8(4) . .
N9 Cd1 O1 88.1(4) . .
N5 Cd1 O1 91.9(4) . .
N13 Cd1 O5 86.7(4) . .
N1 Cd1 O5 91.8(4) . .
N9 Cd1 O5 92.8(4) . .
N5 Cd1 O5 89.5(4) . .
O1 Cd1 O5 178.4(5) . .
N3 Cd2 N11 88.5(4) . 1_455
N3 Cd2 N15 91.4(4) . 1_645
N11 Cd2 N15 178.4(4) 1_455 1_645
N3 Cd2 N7' 173.4(4) . 1_545
N11 Cd2 N7' 95.5(3) 1_455 1_545
N15 Cd2 N7' 84.8(4) 1_645 1_545
N3 Cd2 N7 173.4(4) . 1_545
N11 Cd2 N7 95.5(3) 1_455 1_545
N15 Cd2 N7 84.8(4) 1_645 1_545
N7' Cd2 N7 0.0(6) 1_545 1_545
N3 Cd2 O9 83.9(4) . .
N11 Cd2 O9 94.2(4) 1_455 .
N15 Cd2 O9 87.4(4) 1_645 .
N7' Cd2 O9 90.6(4) 1_545 .
N7 Cd2 O9 90.6(4) 1_545 .
N3 Cd2 O13' 89.8(4) . .
N11 Cd2 O13' 94.4(5) 1_455 .
N15 Cd2 O13' 83.9(5) 1_645 .
N7' Cd2 O13' 95.1(4) 1_545 .
N7 Cd2 O13' 95.1(4) 1_545 .
O9 Cd2 O13' 169.1(6) . .
N3 Cd2 O13 104.7(3) . .
N11 Cd2 O13 88.6(3) 1_455 .
N15 Cd2 O13 89.8(4) 1_645 .
N7' Cd2 O13 80.7(3) 1_545 .
N7 Cd2 O13 80.7(3) 1_545 .
O9 Cd2 O13 171.0(4) . .
O13' Cd2 O13 16.1(4) . .
C41 N1 C42 106.3(10) . .
C41 N1 Cd1 127.3(8) . .
C42 N1 Cd1 126.2(9) . .
C41 N2 C47 126.3(9) . .
C41 N2 C43 108.5(10) . .
C47 N2 C43 124.8(10) . .
C55 N5 C56 105.8(13) . .
C55 N5 Cd1 123.9(10) . .
C56 N5 Cd1 128.0(10) . .
C57 N6 C55 107.7(13) . .
C57 N6 C61 125.9(12) . .
C55 N6 C61 126.3(12) . .
C69 N9 C70 104.9(12) . .
C69 N9 Cd1 129.4(9) . .
C70 N9 Cd1 124.0(9) . .
C71 N10 C69 108.7(12) . .
C71 N10 C75 127.2(13) . .
C69 N10 C75 124.1(14) . .
C72 N11 C73 103.0(11) . .
C72 N11 Cd2 129.3(9) . 1_655
C73 N11 Cd2 126.0(9) . 1_655
C72 N12 C74 106.0(11) . .
C72 N12 C82 125.9(14) . .
C74 N12 C82 127.7(13) . .
C83 N13 C84 107.2(11) . .
C83 N13 Cd1 126.1(8) . .
C84 N13 Cd1 125.4(8) . .
C83 N14 C85 105.1(11) . .
C83 N14 C89 128.6(11) . .
C85 N14 C89 126.1(12) . .
C86 N15 C87 106.7(10) . .
C86 N15 Cd2 125.2(7) . 1_465
C87 N15 Cd2 125.8(8) . 1_465
C86 N16 C88 106.6(11) . .
C86 N16 C96 126.9(10) . .
C88 N16 C96 126.0(11) . .
S1 O1 Cd1 151.8(7) . .
S2 O5 Cd1 153.2(7) . .
S3 O9 Cd2 152.3(9) . .
C106 O18 H18A 109.4 . .
C114 O19 H19D 109.5 . .
C122 O20 H20D 109.5 . .
O2 S1 O3 108.0(9) . .
O2 S1 O1 114.7(7) . .
O3 S1 O1 112.8(7) . .
O2 S1 C1 109.3(8) . .
O3 S1 C1 108.5(7) . .
O1 S1 C1 103.2(6) . .
O7 S2 O5 113.6(7) . .
O7 S2 O6 109.2(9) . .
O5 S2 O6 113.2(7) . .
O7 S2 C11 105.0(8) . .
O5 S2 C11 103.5(7) . .
O6 S2 C11 112.0(9) . .
O9 S3 O10 117.2(7) . .
O9 S3 C21 126.5(10) . .
O10 S3 C21 112.0(9) . .
O9 S3 O11 96.3(9) . .
O10 S3 O11 96.8(10) . .
C21 S3 O11 97.5(11) . .

loop_
_geom_bond_atom_site_label_1
_geom_bond_atom_site_label_2
_geom_bond_distance
_geom_bond_site_symmetry_2
C31 C32 1.530(2) .
C31 S4 1.780(2) .
C31 H31A 0.9900 .
C31 H31B 0.9900 .
C32 C37 1.531(2) .
C32 C33 1.5407(16) .
C32 C38 1.551(2) .
C33 O16 1.200(2) .
C33 C34 1.530(2) .
C34 C35 1.530(2) .
C34 H34A 0.9900 .
C34 H34B 0.9900 .
C35 C36 1.530(2) .
C35 C38 1.550(2) .
C35 H35A 1.0000 .
C36 C37 1.530(2) .
C36 H36A 0.9900 .
C36 H36B 0.9900 .
C37 H37A 0.9900 .
C37 H37B 0.9900 .
C38 C39 1.550(2) .
C38 C40 1.550(2) .
C39 H39A 0.9800 .
C39 H39B 0.9800 .
C39 H39C 0.9800 .
C40 H40A 0.9800 .
C40 H40B 0.9800 .
C40 H40C 0.9800 .
S4 O15 1.425(2) .
S4 O13 1.426(2) .
S4 O14 1.426(2) .
O13 Cd2 2.529(9) .
C97 C98 1.529(2) .
C97 H97A 0.9800 .
C97 H97B 0.9800 .
C97 H97C 0.9800 .
C98 O17 1.449(2) .
C98 C99 1.537(3) .
C98 H98A 1.0000 .
O17 H17C 0.8400 .
C44 N4 1.318(2) .
C44 N3 1.329(2) .
C44 C45 2.020(15) .
C44 H44A 0.9500 .
C45 N3 1.331(2) .
C45 C46 1.370(2) .
C45 H45A 0.9500 .
C46 N4 1.321(2) .
C46 H46A 0.9500 .
N3 Cd2 2.277(8) .
N4 C54 1.381(16) .
C54 C51 1.4698(16) .
C54 H54A 0.9900 .
C54 H54B 0.9900 .
C58 N8 1.344(2) .
C58 N7 1.352(2) .
C58 H58A 0.9500 .
C59 N7 1.348(2) .
C59 C60 1.379(2) .
C59 H59A 0.9500 .
C60 N8 1.334(2) .
C60 H60A 0.9500 .
N7 Cd2 2.362(6) 1_565
N8 C68 1.431(2) .
C68 C65 1.4708(16) .
C68 H68A 0.9900 .
C68 H68B 0.9900 .
C31' C32' 1.530(2) .
C31' S4' 1.781(2) .
C31' H31C 0.9900 .
C31' H31D 0.9900 .
C32' C37' 1.531(2) .
C32' C33' 1.5401(16) .
C32' C38' 1.550(2) .
C33' O16' 1.200(2) .
C33' C34' 1.530(2) .
C34' C35' 1.530(2) .
C34' H34C 0.9900 .
C34' H34D 0.9900 .
C35' C36' 1.530(2) .
C35' C38' 1.550(2) .
C35' H35B 1.0000 .
C36' C37' 1.530(2) .
C36' H36C 0.9900 .
C36' H36D 0.9900 .
C37' H37C 0.9900 .
C37' H37D 0.9900 .
C38' C40' 1.550(2) .
C38' C39' 1.550(2) .
C39' H39D 0.9800 .
C39' H39E 0.9800 .
C39' H39F 0.9800 .
C40' H40D 0.9800 .
C40' H40E 0.9800 .
C40' H40F 0.9800 .
S4' O14' 1.423(2) .
S4' O15' 1.423(2) .
S4' O13' 1.424(2) .
O13' Cd2 2.403(15) .
O17' H17D 0.8400 .
C97' H97D 0.9800 .
C97' H97E 0.9800 .
C97' H97F 0.9800 .
C44' N4' 1.320(2) .
C44' C45' 2.01(2) .
C44' H44B 0.9500 .
C45' C46' 1.371(2) .
C45' H45B 0.9500 .
C46' N4' 1.319(2) .
C46' H46B 0.9500 .
C58' N8' 1.348(2) .
C58' H58B 0.9500 .
C59' C60' 1.378(2) .
C59' H59B 0.9500 .
C60' N8' 1.335(2) .
C60' H60B 0.9500 .
C1 C2 1.536(16) .
C1 S1 1.796(13) .
C1 H1A 0.9900 .
C1 H1B 0.9900 .
C2 C3 1.47(2) .
C2 C8 1.531(16) .
C2 C7 1.567(18) .
C3 O4 1.282(18) .
C3 C4 1.506(18) .
C4 C5 1.52(2) .
C4 H4A 0.9900 .
C4 H4B 0.9900 .
C5 C8 1.523(19) .
C5 C6 1.52(2) .
C5 H5 1.0000 .
C6 C7 1.563(17) .
C6 H6A 0.9900 .
C6 H6B 0.9900 .
C7 H7A 0.9900 .
C7 H7B 0.9900 .
C8 C10 1.48(2) .
C8 C9 1.59(2) .
C9 H9A 0.9800 .
C9 H9B 0.9800 .
C9 H9C 0.9800 .
C10 H10A 0.9800 .
C10 H10B 0.9800 .
C10 H10C 0.9800 .
C11 C12 1.50(3) .
C11 S2 1.773(18) .
C11 H11A 0.9900 .
C11 H11B 0.9900 .
C12 C13 1.44(3) .
C12 C17 1.55(3) .
C12 C18 1.55(3) .
C13 O8 1.200(2) .
C13 C14 1.55(4) .
C14 C15 1.44(3) .
C14 H14A 0.9900 .
C14 H14B 0.9900 .
C15 C16 1.47(4) .
C15 C18 1.62(3) .
C15 H15 1.0000 .
C16 C17 1.49(3) .
C16 H16A 0.9900 .
C16 H16B 0.9900 .
C17 H17A 0.9900 .
C17 H17B 0.9900 .
C18 C20 1.35(3) .
C18 C19 1.53(3) .
C19 H19A 0.9800 .
C19 H19B 0.9800 .
C19 H19C 0.9800 .
C20 H20A 0.9800 .
C20 H20B 0.9800 .
C20 H20C 0.9800 .
C21 C22 1.56(3) .
C21 S3 1.608(18) .
C21 H21A 0.9900 .
C21 H21B 0.9900 .
C22 C23 1.55(2) .
C22 C28 1.56(3) .
C22 C27 1.62(2) .
C23 O12 1.21(2) .
C23 C24 1.49(3) .
C24 C25 1.50(3) .
C24 H24A 0.9900 .
C24 H24B 0.9900 .
C25 C28 1.47(3) .
C25 C26 1.54(3) .
C25 H25 1.0000 .
C26 C27 1.44(3) .
C26 H26A 0.9900 .
C26 H26B 0.9900 .
C27 H27A 0.9900 .
C27 H27B 0.9900 .
C28 C30 1.50(3) .
C28 C29 1.56(3) .
C29 H29A 0.9800 .
C29 H29B 0.9800 .
C29 H29C 0.9800 .
C30 H30A 0.9800 .
C30 H30B 0.9800 .
C30 H30C 0.9800 .
C41 N1 1.307(15) .
C41 N2 1.353(15) .
C41 H41 0.9500 .
C42 C43 1.32(2) .
C42 N1 1.390(18) .
C42 H42 0.9500 .
C43 N2 1.393(5) .
C43 H43 0.9500 .
C47 N2 1.457(5) .
C47 C48 1.517(18) .
C47 H47A 0.9900 .
C47 H47B 0.9900 .
C48 C49 1.31(2) .
C48 C53 1.42(2) .
C49 C50 1.345(19) .
C49 H49 0.9500 .
C50 C51 1.392(18) .
C50 H50 0.9500 .
C51 C52 1.410(19) .
C52 C53 1.43(2) .
C52 H52 0.9500 .
C53 H53 0.9500 .
C55 N5 1.316(19) .
C55 N6 1.351(19) .
C55 H55 0.9500 .
C56 N5 1.34(2) .
C56 C57 1.38(2) .
C56 H56 0.9500 .
C57 N6 1.355(19) .
C57 H57 0.9500 .
C61 C62 1.513(19) .
C61 N6 1.500(17) .
C61 H61A 0.9900 .
C61 H61B 0.9900 .
C62 C63 1.35(2) .
C62 C67 1.442(19) .
C63 C64 1.33(2) .
C63 H63 0.9500 .
C64 C65 1.377(17) .
C64 H64 0.9500 .
C65 C66 1.454(16) .
C66 C67 1.443(17) .
C66 H66 0.9500 .
C67 H67 0.9500 .
C69 N9 1.321(17) .
C69 N10 1.332(17) .
C69 H69 0.9500 .
C70 C71 1.35(2) .
C70 N9 1.405(17) .
C70 H70 0.9500 .
C71 N10 1.314(19) .
C71 H71 0.9500 .
C72 N12 1.275(18) .
C72 N11 1.290(16) .
C72 H72 0.9500 .
C73 N11 1.353(16) .
C73 C74 1.35(2) .
C73 H73 0.9500 .
C74 N12 1.331(19) .
C74 H74 0.9500 .
C75 N10 1.482(18) .
C75 C76 1.52(2) .
C75 H75A 0.9900 .
C75 H75B 0.9900 .
C76 C81 1.329(19) .
C76 C77 1.40(2) .
C77 C78 1.34(2) .
C77 H77 0.9500 .
C78 C79 1.38(2) .
C78 H78 0.9500 .
C79 C80 1.40(2) .
C79 C82 1.511(19) .
C80 C81 1.46(2) .
C80 H80 0.9500 .
C81 H81 0.9500 .
C82 N12 1.499(17) .
C82 H82A 0.9900 .
C82 H82B 0.9900 .
C83 N13 1.310(16) .
C83 N14 1.346(17) .
C83 H83 0.9500 .
C84 N13 1.334(17) .
C84 C85 1.35(2) .
C84 H84 0.9500 .
C85 N14 1.40(2) .
C85 H85 0.9500 .
C86 N15 1.323(17) .
C86 N16 1.392(15) .
C86 H86 0.9500 .
C87 C88 1.33(2) .
C87 N15 1.405(16) .
C87 H87 0.9500 .
C88 N16 1.403(17) .
C88 H88 0.9500 .
C89 N14 1.454(18) .
C89 C90 1.51(2) .
C89 H89A 0.9900 .
C89 H89B 0.9900 .
C90 C95 1.38(2) .
C90 C91 1.444(18) .
C91 C92 1.30(2) .
C91 H91 0.9500 .
C92 C93 1.40(2) .
C92 H92 0.9500 .
C93 C94 1.363(19) .
C93 C96 1.50(2) .
C94 C95 1.42(2) .
C94 H94 0.9500 .
C95 H95 0.9500 .
C96 N16 1.450(18) .
C96 H96A 0.9900 .
C96 H96B 0.9900 .
C99 C100 1.3900 .
C99 C104 1.3900 .
C100 C101 1.3900 .
C100 H100 0.9500 .
C101 C102 1.3900 .
C101 H101 0.9500 .
C102 C103 1.3900 .
C102 H102 0.9500 .
C103 C104 1.3900 .
C103 H103 0.9500 .
C104 H104 0.9500 .
C105 C106 1.531(2) .
C105 H10D 0.9800 .
C105 H10E 0.9798 .
C105 H10F 0.9800 .
C106 O18 1.450(2) .
C106 C107 1.541(3) .
C106 H10G 1.0000 .
C107 C108 1.3900 .
C107 C112 1.3900 .
C108 C109 1.3900 .
C108 H108 0.9500 .
C109 C110 1.3900 .
C109 H109 0.9500 .
C110 C111 1.3900 .
C110 H110 0.9500 .
C111 C112 1.3900 .
C111 H111 0.9500 .
C112 H112 0.9500 .
C113 C114 1.530(2) .
C113 H11C 0.9800 .
C113 H11D 0.9800 .
C113 H11E 0.9799 .
C114 O19 1.450(2) .
C114 C115 1.539(3) .
C114 H114 1.0000 .
C115 C116 1.3900 .
C115 C120 1.3900 .
C116 C117 1.3900 .
C116 H116 0.9500 .
C117 C118 1.3900 .
C117 H117 0.9500 .
C118 C119 1.3900 .
C118 H118 0.9500 .
C119 C120 1.3900 .
C119 H119 0.9500 .
C120 H120 0.9500 .
C121 C122 1.530(2) .
C121 H12A 0.9799 .
C121 H12B 0.9801 .
C121 H12C 0.9800 .
C122 O20 1.450(2) .
C122 C123 1.540(3) .
C122 H122 1.0000 .
C123 C124 1.3900 .
C123 C128 1.3900 .
C124 C125 1.3900 .
C124 H124 0.9500 .
C125 C126 1.3900 .
C125 H125 0.9500 .
C126 C127 1.3900 .
C126 H126 0.9500 .
C127 C128 1.3900 .
C127 H127 0.9500 .
C128 H128 0.9500 .
Cd1 N13 2.282(10) .
Cd1 N1 2.285(9) .
Cd1 N9 2.288(11) .
Cd1 N5 2.316(13) .
Cd1 O1 2.391(8) .
Cd1 O5 2.420(9) .
Cd2 N11 2.299(10) 1_455
Cd2 N15 2.307(10) 1_645
Cd2 N7' 2.362(6) 1_545
Cd2 N7 2.362(6) 1_545
Cd2 O9 2.369(10) .
N11 Cd2 2.299(10) 1_655
N15 Cd2 2.307(10) 1_465
O1 S1 1.470(9) .
O2 S1 1.406(13) .
O3 S1 1.430(13) .
O5 S2 1.433(10) .
O6 S2 1.442(12) .
O7 S2 1.429(13) .
O9 S3 1.378(10) .
O10 S3 1.443(13) .
O11 S3 1.672(18) .
O18 H18A 0.8400 .
O19 H19D 0.8400 .
O20 H20D 0.8400 .

loop_
_geom_hbond_atom_site_label_D
_geom_hbond_atom_site_label_H
_geom_hbond_atom_site_label_A
_geom_hbond_distance_DH
_geom_hbond_distance_HA
_geom_hbond_distance_DA
_geom_hbond_angle_DHA
_geom_hbond_site_symmetry_A
O20 H20D O3 0.84 2.08 2.84(4) 150.3 1_546
O19 H19D O7 0.84 2.09 2.89(3) 157.6 1_455
O18 H18A O10 0.84 2.07 2.67(3) 128.3 1_456
O17' H17D O14' 0.84 1.91 2.729(2) 163.6 .
O17 H17C O14 0.84 1.95 2.748(2) 157.9 .

loop_
_geom_torsion_atom_site_label_1
_geom_torsion_atom_site_label_2
_geom_torsion_atom_site_label_3
_geom_torsion_atom_site_label_4
_geom_torsion
_geom_torsion_site_symmetry_1
_geom_torsion_site_symmetry_4
S4 C31 C32 C37 -9.1(17) . .
S4 C31 C32 C33 123.7(10) . .
S4 C31 C32 C38 -129.5(11) . .
C31 C32 C33 O16 -27.2(16) . .
C37 C32 C33 O16 110.4(17) . .
C38 C32 C33 O16 -147.8(16) . .
C31 C32 C33 C34 157.2(11) . .
C37 C32 C33 C34 -65.2(14) . .
C38 C32 C33 C34 36.6(11) . .
O16 C33 C34 C35 -177.1(17) . .
C32 C33 C34 C35 -1.5(14) . .
C33 C34 C35 C36 67.8(18) . .
C33 C34 C35 C38 -34.4(14) . .
C34 C35 C36 C37 -67.5(18) . .
C38 C35 C36 C37 33.1(15) . .
C35 C36 C37 C32 0.3(15) . .
C31 C32 C37 C36 -162.2(14) . .
C33 C32 C37 C36 65.6(13) . .
C38 C32 C37 C36 -33.7(12) . .
C34 C35 C38 C39 -64.5(16) . .
C36 C35 C38 C39 -176.8(14) . .
C34 C35 C38 C40 172.6(14) . .
C36 C35 C38 C40 60.3(17) . .
C34 C35 C38 C32 58.5(13) . .
C36 C35 C38 C32 -53.8(14) . .
C31 C32 C38 C35 -174.2(9) . .
C37 C32 C38 C35 54.1(11) . .
C33 C32 C38 C35 -58.7(11) . .
C31 C32 C38 C39 -50.3(17) . .
C37 C32 C38 C39 178.0(14) . .
C33 C32 C38 C39 65.3(14) . .
C31 C32 C38 C40 63.4(15) . .
C37 C32 C38 C40 -68.3(13) . .
C33 C32 C38 C40 179.0(13) . .
C32 C31 S4 O15 60.4(13) . .
C32 C31 S4 O13 -60.6(13) . .
C32 C31 S4 O14 179.8(12) . .
O15 S4 O13 Cd2 78.8(9) . .
O14 S4 O13 Cd2 -61.9(9) . .
C31 S4 O13 Cd2 -169.9(8) . .
N4 C44 C45 N3 173.3(19) . .
N4 C44 C45 C46 2.3(12) . .
N3 C44 C45 C46 -171.0(18) . .
N3 C45 C46 N4 -8.8(19) . .
C44 C45 C46 N4 -2.2(12) . .
N4 C44 N3 C45 -6.9(19) . .
N4 C44 N3 Cd2 -148.1(13) . .
C45 C44 N3 Cd2 -141.2(19) . .
C46 C45 N3 C44 9.9(19) . .
C46 C45 N3 Cd2 166.2(13) . .
C44 C45 N3 Cd2 156.3(13) . .
N3 C44 N4 C46 2(2) . .
C45 C44 N4 C46 -2.5(13) . .
N3 C44 N4 C54 147.4(16) . .
C45 C44 N4 C54 143(2) . .
C45 C46 N4 C44 3.5(19) . .
C45 C46 N4 C54 -149.5(15) . .
C44 N4 C54 C51 -32(3) . .
C46 N4 C54 C51 113.3(16) . .
N7 C59 C60 N8 -4.1(13) . .
C60 C59 N7 C58 2.6(14) . .
C60 C59 N7 Cd2 -159.5(7) . 1_565
N8 C58 N7 C59 -0.2(16) . .
N8 C58 N7 Cd2 162.2(10) . 1_565
C59 C60 N8 C58 4.1(15) . .
C59 C60 N8 C68 169.8(12) . .
N7 C58 N8 C60 -2.5(17) . .
N7 C58 N8 C68 -167.8(13) . .
C60 N8 C68 C65 -77.8(16) . .
C58 N8 C68 C65 85.6(18) . .
S4' C31' C32' C37' -99.7(17) . .
S4' C31' C32' C33' 13(2) . .
S4' C31' C32' C38' 152.5(14) . .
C31' C32' C33' O16' -1(2) . .
C37' C32' C33' O16' 99(2) . .
C38' C32' C33' O16' -148(2) . .
C31' C32' C33' C34' -169.2(19) . .
C37' C32' C33' C34' -68.9(13) . .
C38' C32' C33' C34' 43.5(11) . .
O16' C33' C34' C35' -176(2) . .
C32' C33' C34' C35' -7.0(9) . .
C33' C34' C35' C36' 77.7(15) . .
C33' C34' C35' C38' -31.2(11) . .
C34' C35' C36' C37' -73.3(15) . .
C38' C35' C36' C37' 36.5(10) . .
C35' C36' C37' C32' 0.9(9) . .
C31' C32' C37' C36' -165.6(11) . .
C33' C32' C37' C36' 73.0(12) . .
C38' C32' C37' C36' -38.4(11) . .
C36' C35' C38' C40' 62.6(13) . .
C34' C35' C38' C40' 171.6(12) . .
C36' C35' C38' C39' 176.1(13) . .
C34' C35' C38' C39' -74.9(12) . .
C36' C35' C38' C32' -55.4(9) . .
C34' C35' C38' C32' 53.6(9) . .
C31' C32' C38' C40' 32(2) . .
C37' C32' C38' C40' -67.5(15) . .
C33' C32' C38' C40' 176.5(13) . .
C31' C32' C38' C35' 156.7(19) . .
C37' C32' C38' C35' 57.2(9) . .
C33' C32' C38' C35' -58.8(8) . .
C31' C32' C38' C39' -91(2) . .
C37' C32' C38' C39' 169.8(15) . .
C33' C32' C38' C39' 53.8(18) . .
C32' C31' S4' O14' -68(2) . .
C32' C31' S4' O15' 171.6(19) . .
C32' C31' S4' O13' 52(2) . .
O14' S4' O13' Cd2 -92.6(16) . .
O15' S4' O13' Cd2 50.0(16) . .
C31' S4' O13' Cd2 158.4(15) . .
N4' C44' C45' C46' -0.7(15) . .
C44' C45' C46' N4' 0.7(14) . .
C45' C46' N4' C44' -1(2) . .
C45' C44' N4' C46' 0.8(16) . .
C59' C60' N8' C58' -2.0(16) . .
S1 C1 C2 C3 94.5(13) . .
S1 C1 C2 C8 -150.9(11) . .
S1 C1 C2 C7 -26.6(17) . .
C8 C2 C3 O4 -130.7(17) . .
C1 C2 C3 O4 -5(2) . .
C7 C2 C3 O4 125.1(17) . .
C8 C2 C3 C4 35.5(15) . .
C1 C2 C3 C4 161.5(11) . .
C7 C2 C3 C4 -68.7(14) . .
O4 C3 C4 C5 166.1(15) . .
C2 C3 C4 C5 -1.4(16) . .
C3 C4 C5 C8 -34.0(14) . .
C3 C4 C5 C6 75.8(13) . .
C8 C5 C6 C7 37.7(15) . .
C4 C5 C6 C7 -71.4(14) . .
C5 C6 C7 C2 -2.9(15) . .
C3 C2 C7 C6 70.9(14) . .
C8 C2 C7 C6 -32.0(14) . .
C1 C2 C7 C6 -164.3(13) . .
C6 C5 C8 C10 66.0(16) . .
C4 C5 C8 C10 178.1(14) . .
C6 C5 C8 C2 -57.3(13) . .
C4 C5 C8 C2 54.9(13) . .
C6 C5 C8 C9 -172.0(12) . .
C4 C5 C8 C9 -59.8(14) . .
C3 C2 C8 C10 -174.9(13) . .
C1 C2 C8 C10 64.2(18) . .
C7 C2 C8 C10 -68.6(15) . .
C3 C2 C8 C5 -53.5(12) . .
C1 C2 C8 C5 -174.4(12) . .
C7 C2 C8 C5 52.8(12) . .
C3 C2 C8 C9 62.6(14) . .
C1 C2 C8 C9 -58.3(17) . .
C7 C2 C8 C9 168.9(12) . .
S2 C11 C12 C13 131.0(15) . .
S2 C11 C12 C17 11(3) . .
S2 C11 C12 C18 -114(2) . .
C11 C12 C13 O8 -15(3) . .
C17 C12 C13 O8 114(2) . .
C18 C12 C13 O8 -143(2) . .
C11 C12 C13 C14 159.5(18) . .
C17 C12 C13 C14 -72(2) . .
C18 C12 C13 C14 31.3(19) . .
O8 C13 C14 C15 -176(2) . .
C12 C13 C14 C15 9(2) . .
C13 C14 C15 C16 64(2) . .
C13 C14 C15 C18 -43(2) . .
C14 C15 C16 C17 -73(3) . .
C18 C15 C16 C17 29(3) . .
C15 C16 C17 C12 7(3) . .
C13 C12 C17 C16 64(2) . .
C11 C12 C17 C16 -177(2) . .
C18 C12 C17 C16 -41(2) . .
C13 C12 C18 C20 -174(2) . .
C11 C12 C18 C20 69(3) . .
C17 C12 C18 C20 -65(3) . .
C13 C12 C18 C19 66(2) . .
C11 C12 C18 C19 -51(3) . .
C17 C12 C18 C19 175(2) . .
C13 C12 C18 C15 -55.3(19) . .
C11 C12 C18 C15 -172.1(19) . .
C17 C12 C18 C15 54.0(19) . .
C14 C15 C18 C20 179(2) . .
C16 C15 C18 C20 68(3) . .
C14 C15 C18 C19 -61(3) . .
C16 C15 C18 C19 -172(2) . .
C14 C15 C18 C12 59(2) . .
C16 C15 C18 C12 -53(2) . .
S3 C21 C22 C23 129.0(19) . .
S3 C21 C22 C28 -115(2) . .
S3 C21 C22 C27 11(3) . .
C28 C22 C23 O12 -141.7(19) . .
C21 C22 C23 O12 -10(3) . .
C27 C22 C23 O12 119(2) . .
C28 C22 C23 C24 33.8(17) . .
C21 C22 C23 C24 165.8(15) . .
C27 C22 C23 C24 -65.1(17) . .
O12 C23 C24 C25 174.6(18) . .
C22 C23 C24 C25 -1.3(18) . .
C23 C24 C25 C28 -35(2) . .
C23 C24 C25 C26 77.2(18) . .
C28 C25 C26 C27 32(2) . .
C24 C25 C26 C27 -79(2) . .
C25 C26 C27 C22 4(2) . .
C23 C22 C27 C26 64(2) . .
C28 C22 C27 C26 -35.9(19) . .
C21 C22 C27 C26 -173.8(19) . .
C24 C25 C28 C30 176.6(17) . .
C26 C25 C28 C30 67(2) . .
C24 C25 C28 C22 55.1(17) . .
C26 C25 C28 C22 -54.0(18) . .
C24 C25 C28 C29 -59(2) . .
C26 C25 C28 C29 -168.2(17) . .
C23 C22 C28 C25 -52.6(16) . .
C21 C22 C28 C25 -173.6(16) . .
C27 C22 C28 C25 51.2(15) . .
C23 C22 C28 C30 -167.7(18) . .
C21 C22 C28 C30 71(2) . .
C27 C22 C28 C30 -64(2) . .
C23 C22 C28 C29 65.8(18) . .
C21 C22 C28 C29 -55(2) . .
C27 C22 C28 C29 169.6(16) . .
N1 C42 C43 N2 2.6(17) . .
N2 C47 C48 C49 68.3(12) . .
N2 C47 C48 C53 -110.3(12) . .
C53 C48 C49 C50 -7.0(18) . .
C47 C48 C49 C50 174.4(12) . .
C48 C49 C50 C51 7(2) . .
C49 C50 C51 C52 -2(2) . .
C49 C50 C51 C54 177.5(13) . .
N4 C54 C51 C50 -57(2) . .
N4 C54 C51 C52 123.1(16) . .
C50 C51 C52 C53 -3(2) . .
C54 C51 C52 C53 177.4(13) . .
C49 C48 C53 C52 1.1(18) . .
C47 C48 C53 C52 179.8(11) . .
C51 C52 C53 C48 3(2) . .
N5 C56 C57 N6 -0.9(18) . .
N6 C61 C62 C63 108.1(15) . .
N6 C61 C62 C67 -75.2(14) . .
C67 C62 C63 C64 -1(2) . .
C61 C62 C63 C64 175.4(14) . .
C62 C63 C64 C65 4(2) . .
C63 C64 C65 C66 -4(2) . .
C63 C64 C65 C68 178.7(13) . .
N8 C68 C65 C64 179.8(12) . .
N8 C68 C65 C66 2.8(16) . .
C64 C65 C66 C67 2.2(14) . .
C68 C65 C66 C67 179.5(8) . .
C65 C66 C67 C62 -0.2(12) . .
C63 C62 C67 C66 -0.3(15) . .
C61 C62 C67 C66 -177.3(9) . .
N9 C70 C71 N10 0.5(17) . .
N11 C73 C74 N12 0.3(16) . .
N10 C75 C76 C81 -148.1(14) . .
N10 C75 C76 C77 32(2) . .
C81 C76 C77 C78 -2(2) . .
C75 C76 C77 C78 177.6(17) . .
C76 C77 C78 C79 4(3) . .
C77 C78 C79 C80 -3(2) . .
C77 C78 C79 C82 175.1(16) . .
C78 C79 C80 C81 1(2) . .
C82 C79 C80 C81 -177.4(12) . .
C77 C76 C81 C80 0(2) . .
C75 C76 C81 C80 -179.7(14) . .
C79 C80 C81 C76 0(2) . .
C78 C79 C82 N12 -105.0(18) . .
C80 C79 C82 N12 73.5(19) . .
N13 C84 C85 N14 -2.3(19) . .
N15 C87 C88 N16 -1.0(16) . .
N14 C89 C90 C95 -38.3(19) . .
N14 C89 C90 C91 144.7(13) . .
C95 C90 C91 C92 -2(2) . .
C89 C90 C91 C92 175.1(13) . .
C90 C91 C92 C93 6(2) . .
C91 C92 C93 C94 -5(2) . .
C91 C92 C93 C96 175.9(13) . .
C92 C93 C94 C95 1(2) . .
C96 C93 C94 C95 179.5(13) . .
C91 C90 C95 C94 -2(2) . .
C89 C90 C95 C94 -179.4(14) . .
C93 C94 C95 C90 3(2) . .
C94 C93 C96 N16 113.4(13) . .
C92 C93 C96 N16 -67.8(15) . .
O17 C98 C99 C100 24.1(13) . .
C97 C98 C99 C100 -101.5(14) . .
O17 C98 C99 C104 -155.6(11) . .
C97 C98 C99 C104 78.8(14) . .
C104 C99 C100 C101 0.0 . .
C98 C99 C100 C101 -179.7(8) . .
C99 C100 C101 C102 0.0 . .
C100 C101 C102 C103 0.0 . .
C101 C102 C103 C104 0.0 . .
C102 C103 C104 C99 0.0 . .
C100 C99 C104 C103 0.0 . .
C98 C99 C104 C103 179.7(8) . .
O18 C106 C107 C108 64.9(17) . .
C105 C106 C107 C108 -47(2) . .
O18 C106 C107 C112 -115.8(17) . .
C105 C106 C107 C112 132.0(19) . .
C112 C107 C108 C109 0.0 . .
C106 C107 C108 C109 179.3(9) . .
C107 C108 C109 C110 0.0 . .
C108 C109 C110 C111 0.0 . .
C109 C110 C111 C112 0.0 . .
C110 C111 C112 C107 0.0 . .
C108 C107 C112 C111 0.0 . .
C106 C107 C112 C111 -179.3(9) . .
O19 C114 C115 C116 -104.9(19) . .
C113 C114 C115 C116 128.2(19) . .
O19 C114 C115 C120 75.3(19) . .
C113 C114 C115 C120 -52(2) . .
C120 C115 C116 C117 0.0 . .
C114 C115 C116 C117 -179.8(8) . .
C115 C116 C117 C118 0.0 . .
C116 C117 C118 C119 0.0 . .
C117 C118 C119 C120 0.0 . .
C118 C119 C120 C115 0.0 . .
C116 C115 C120 C119 0.0 . .
C114 C115 C120 C119 179.8(8) . .
O20 C122 C123 C124 -160(3) . .
C121 C122 C123 C124 78(3) . .
O20 C122 C123 C128 20(3) . .
C121 C122 C123 C128 -103(3) . .
C128 C123 C124 C125 0.0 . .
C122 C123 C124 C125 179.9(9) . .
C123 C124 C125 C126 0.0 . .
C124 C125 C126 C127 0.0 . .
C125 C126 C127 C128 0.0 . .
C126 C127 C128 C123 0.0 . .
C124 C123 C128 C127 0.0 . .
C122 C123 C128 C127 -179.9(9) . .
C44 N3 Cd2 N11 70.6(16) . 1_455
C45 N3 Cd2 N11 -68.2(11) . 1_455
C44 N3 Cd2 N15 -111.0(16) . 1_645
C45 N3 Cd2 N15 110.2(11) . 1_645
C44 N3 Cd2 N7' -56(4) . 1_545
C45 N3 Cd2 N7' 165(3) . 1_545
C44 N3 Cd2 N7 -56(4) . 1_545
C45 N3 Cd2 N7 165(3) . 1_545
C44 N3 Cd2 O9 -23.9(16) . .
C45 N3 Cd2 O9 -162.7(12) . .
C44 N3 Cd2 O13' 165.0(16) . .
C45 N3 Cd2 O13' 26.2(12) . .
C44 N3 Cd2 O13 158.8(16) . .
C45 N3 Cd2 O13 20.0(12) . .
S4' O13' Cd2 N3 -11.7(14) . .
S4' O13' Cd2 N11 76.8(14) . 1_455
S4' O13' Cd2 N15 -103.1(14) . 1_645
S4' O13' Cd2 N7' 172.7(14) . 1_545
S4' O13' Cd2 N7 172.7(14) . 1_545
S4' O13' Cd2 O9 -66(4) . .
S4' O13' Cd2 O13 146(3) . .
S4 O13 Cd2 N3 -15.6(9) . .
S4 O13 Cd2 N11 72.5(8) . 1_455
S4 O13 Cd2 N15 -107.0(8) . 1_645
S4 O13 Cd2 N7' 168.2(8) . 1_545
S4 O13 Cd2 N7 168.2(8) . 1_545
S4 O13 Cd2 O9 -179(3) . .
S4 O13 Cd2 O13' -38.7(17) . .
N2 C41 N1 C42 -1.8(14) . .
N2 C41 N1 Cd1 173.7(8) . .
C43 C42 N1 C41 -0.6(16) . .
C43 C42 N1 Cd1 -176.2(10) . .
N13 Cd1 N1 C41 -98.5(10) . .
N9 Cd1 N1 C41 81.1(10) . .
N5 Cd1 N1 C41 -149(17) . .
O1 Cd1 N1 C41 168.8(10) . .
O5 Cd1 N1 C41 -12.0(10) . .
N13 Cd1 N1 C42 76.3(11) . .
N9 Cd1 N1 C42 -104.2(11) . .
N5 Cd1 N1 C42 26(19) . .
O1 Cd1 N1 C42 -16.5(11) . .
O5 Cd1 N1 C42 162.8(11) . .
N1 C41 N2 C47 176.5(11) . .
N1 C41 N2 C43 3.5(14) . .
C48 C47 N2 C41 -74.4(15) . .
C48 C47 N2 C43 97.5(15) . .
C42 C43 N2 C41 -3.7(15) . .
C42 C43 N2 C47 -176.9(12) . .
N6 C55 N5 C56 -3.1(18) . .
N6 C55 N5 Cd1 -167.3(10) . .
C57 C56 N5 C55 2.5(18) . .
C57 C56 N5 Cd1 165.7(11) . .
N13 Cd1 N5 C55 -81.4(13) . .
N1 Cd1 N5 C55 -31(19) . .
N9 Cd1 N5 C55 99.0(13) . .
O1 Cd1 N5 C55 11.1(13) . .
O5 Cd1 N5 C55 -168.1(13) . .
N13 Cd1 N5 C56 118.1(14) . .
N1 Cd1 N5 C56 168(17) . .
N9 Cd1 N5 C56 -61.5(14) . .
O1 Cd1 N5 C56 -149.4(14) . .
O5 Cd1 N5 C56 31.4(14) . .
C56 C57 N6 C55 -1.0(17) . .
C56 C57 N6 C61 175.5(13) . .
N5 C55 N6 C57 2.7(18) . .
N5 C55 N6 C61 -173.8(13) . .
C62 C61 N6 C57 -92.2(16) . .
C62 C61 N6 C55 83.7(17) . .
N10 C69 N9 C70 1.6(14) . .
N10 C69 N9 Cd1 -163.9(9) . .
C71 C70 N9 C69 -1.3(15) . .
C71 C70 N9 Cd1 165.3(10) . .
N13 Cd1 N9 C69 -75(34) . .
N1 Cd1 N9 C69 -108.8(11) . .
N5 Cd1 N9 C69 72.6(11) . .
O1 Cd1 N9 C69 164.7(11) . .
O5 Cd1 N9 C69 -16.7(11) . .
N13 Cd1 N9 C70 122(33) . .
N1 Cd1 N9 C70 88.1(10) . .
N5 Cd1 N9 C70 -90.5(11) . .
O1 Cd1 N9 C70 1.6(10) . .
O5 Cd1 N9 C70 -179.7(10) . .
C70 C71 N10 C69 0.5(18) . .
C70 C71 N10 C75 179.3(13) . .
N9 C69 N10 C71 -1.3(16) . .
N9 C69 N10 C75 179.8(12) . .
C76 C75 N10 C71 71(2) . .
C76 C75 N10 C69 -110.0(16) . .
N12 C72 N11 C73 2.6(15) . .
N12 C72 N11 Cd2 -163.1(9) . 1_655
C74 C73 N11 C72 -1.6(15) . .
C74 C73 N11 Cd2 164.7(9) . 1_655
N11 C72 N12 C74 -2.5(16) . .
N11 C72 N12 C82 171.2(12) . .
C73 C74 N12 C72 1.2(15) . .
C73 C74 N12 C82 -172.3(13) . .
C79 C82 N12 C72 -94.0(17) . .
C79 C82 N12 C74 78(2) . .
N14 C83 N13 C84 0.4(15) . .
N14 C83 N13 Cd1 167.9(8) . .
C85 C84 N13 C83 1.2(17) . .
C85 C84 N13 Cd1 -166.3(11) . .
N1 Cd1 N13 C83 -73.0(10) . .
N9 Cd1 N13 C83 -107(33) . .
N5 Cd1 N13 C83 105.6(10) . .
O1 Cd1 N13 C83 13.5(10) . .
O5 Cd1 N13 C83 -165.2(10) . .
N1 Cd1 N13 C84 92.3(11) . .
N9 Cd1 N13 C84 58(34) . .
N5 Cd1 N13 C84 -89.1(11) . .
O1 Cd1 N13 C84 178.8(11) . .
O5 Cd1 N13 C84 0.1(11) . .
N13 C83 N14 C85 -1.8(15) . .
N13 C83 N14 C89 -176.2(12) . .
C84 C85 N14 C83 2.4(17) . .
C84 C85 N14 C89 177.0(13) . .
C90 C89 N14 C83 107.4(15) . .
C90 C89 N14 C85 -65.9(19) . .
N16 C86 N15 C87 0.9(15) . .
N16 C86 N15 Cd2 164.7(8) . 1_465
C88 C87 N15 C86 0.0(16) . .
C88 C87 N15 Cd2 -163.6(9) . 1_465
N15 C86 N16 C88 -1.5(15) . .
N15 C86 N16 C96 -173.2(12) . .
C87 C88 N16 C86 1.5(15) . .
C87 C88 N16 C96 173.3(12) . .
C93 C96 N16 C86 88.3(16) . .
C93 C96 N16 C88 -81.8(15) . .
N13 Cd1 O1 S1 33.0(17) . .
N1 Cd1 O1 S1 116.3(17) . .
N9 Cd1 O1 S1 -147.7(17) . .
N5 Cd1 O1 S1 -62.5(17) . .
O5 Cd1 O1 S1 88(16) . .
N13 Cd1 O5 S2 145.3(17) . .
N1 Cd1 O5 S2 62.0(17) . .
N9 Cd1 O5 S2 -34.0(17) . .
N5 Cd1 O5 S2 -119.2(17) . .
O1 Cd1 O5 S2 90(16) . .
N3 Cd2 O9 S3 -163(2) . .
N11 Cd2 O9 S3 109(2) 1_455 .
N15 Cd2 O9 S3 -71(2) 1_645 .
N7' Cd2 O9 S3 14(2) 1_545 .
N7 Cd2 O9 S3 14(2) 1_545 .
O13' Cd2 O9 S3 -108(3) . .
O13 Cd2 O9 S3 0(5) . .
Cd1 O1 S1 O2 64.1(19) . .
Cd1 O1 S1 O3 -60.2(19) . .
Cd1 O1 S1 C1 -177.0(15) . .
C2 C1 S1 O2 -58.8(13) . .
C2 C1 S1 O3 58.8(13) . .
C2 C1 S1 O1 178.7(11) . .
Cd1 O5 S2 O7 51.1(19) . .
Cd1 O5 S2 O6 -74.2(19) . .
Cd1 O5 S2 C11 164.4(16) . .
C12 C11 S2 O7 -59.7(19) . .
C12 C11 S2 O5 -179.1(16) . .
C12 C11 S2 O6 58.7(19) . .
Cd2 O9 S3 O10 37(2) . .
Cd2 O9 S3 C21 -168.5(18) . .
Cd2 O9 S3 O11 -64(2) . .
C22 C21 S3 O9 25(3) . .
C22 C21 S3 O10 -179.2(19) . .
C22 C21 S3 O11 -79(2) . .
